data_4341439
loop_
_publ_author_name
'Konarev, Dmitri V.'
'Khasanov, Salavat S.'
'Nakano, Yoshiaki'
'Otsuka, Akihiro'
'Yamochi, Hideki'
'Saito, Gunzi'
'Lyubovskaya, Rimma N.'

_publ_section_title
;
 Linear Coordination Fullerene C60 Polymer
 [{Ni(Me3P)2}(\m-\h(2),\h(2)-C60)]\\infty Bridged by Zerovalent Nickel
 Atoms.
;
_journal_name_full 'Inorganic chemistry'
_journal_page_first 141104155337006
_journal_paper_doi 10.1021/ic501551y
_journal_year 2014
_chemical_formula_moiety 'C66 H18 P2 Ni1'
_chemical_formula_structural 'C60 Ni(P(CH3)3)2'
_chemical_formula_sum 'C66 H18 Ni P2'
_chemical_formula_weight 931.45
_chemical_name_systematic
;
 ?
;
_space_group_crystal_system monoclinic
_space_group_IT_number 14
_space_group_name_Hall '-P 2ybc'
_space_group_name_H-M_alt 'P 1 21/c 1'
_symmetry_space_group_name_Hall '-P 2ybc'
_symmetry_space_group_name_H-M 'P 1 21/c 1'
_atom_sites_solution_hydrogens geom
_atom_sites_solution_primary direct
_atom_sites_solution_secondary difmap
_audit_creation_method SHELXL-2013
_cell_angle_alpha 90.000(5)
_cell_angle_beta 111.914(5)
_cell_angle_gamma 90.000(5)
_cell_formula_units_Z 8
_cell_length_a 19.761(5)
_cell_length_b 19.351(5)
_cell_length_c 19.762(5)
_cell_measurement_reflns_used 8156
_cell_measurement_temperature 100(2)
_cell_measurement_theta_max 25.5
_cell_measurement_theta_min 3
_cell_volume 7011(3)
_computing_cell_refinement 'Bruker SAINT'
_computing_data_collection 'Bruker APEX2'
_computing_data_reduction 'Bruker SAINT'
_computing_molecular_graphics WinGX
_computing_publication_material WinGX
_computing_structure_refinement 'SHELXL-2013 (Sheldrick, 2013)'
_computing_structure_solution 'SHELXL-2013 (Sheldrick, 2013)'
_diffrn_ambient_temperature 100(2)
_diffrn_measured_fraction_theta_full 0.999
_diffrn_measured_fraction_theta_max 0.951
_diffrn_measurement_device_type 'Bruker APEX-II CCD'
_diffrn_measurement_method '\f and \w scans'
_diffrn_radiation_monochromator graphite
_diffrn_radiation_type MoK\a
_diffrn_radiation_wavelength 0.71073
_diffrn_reflns_av_R_equivalents 0.0914
_diffrn_reflns_av_unetI/netI 0.1200
_diffrn_reflns_Laue_measured_fraction_full 0.999
_diffrn_reflns_Laue_measured_fraction_max 0.951
_diffrn_reflns_limit_h_max 25
_diffrn_reflns_limit_h_min -26
_diffrn_reflns_limit_k_max 26
_diffrn_reflns_limit_k_min -26
_diffrn_reflns_limit_l_max 25
_diffrn_reflns_limit_l_min -25
_diffrn_reflns_number 60708
_diffrn_reflns_point_group_measured_fraction_full 0.999
_diffrn_reflns_point_group_measured_fraction_max 0.951
_diffrn_reflns_theta_full 25.242
_diffrn_reflns_theta_max 29.384
_diffrn_reflns_theta_min 1.244
_diffrn_source 'sealed tube'
_exptl_absorpt_coefficient_mu 0.703
_exptl_absorpt_correction_T_max 1.00
_exptl_absorpt_correction_T_min 0.86
_exptl_absorpt_correction_type multi-scan
_exptl_absorpt_process_details
;
SADABS-2012/1 - Bruker AXS area detector scaling and absorption correction
;
_exptl_crystal_colour black
_exptl_crystal_density_diffrn 1.765
_exptl_crystal_description plate
_exptl_crystal_F_000 3776
_exptl_crystal_size_max 0.400
_exptl_crystal_size_mid 0.120
_exptl_crystal_size_min 0.040
_exptl_transmission_factor_max 0.86
_exptl_transmission_factor_min 0.75
_refine_diff_density_max 1.116
_refine_diff_density_min -0.715
_refine_diff_density_rms 0.158
_refine_ls_extinction_method none
_refine_ls_goodness_of_fit_ref 1.012
_refine_ls_hydrogen_treatment constr
_refine_ls_matrix_type full
_refine_ls_number_parameters 2316
_refine_ls_number_reflns 18211
_refine_ls_number_restraints 5646
_refine_ls_restrained_S_all 0.894
_refine_ls_R_factor_all 0.1849
_refine_ls_R_factor_gt 0.0742
_refine_ls_shift/su_max 0.001
_refine_ls_shift/su_mean 0.000
_refine_ls_structure_factor_coef Fsqd
_refine_ls_weighting_details 'w=1/[\s^2^(Fo^2^)+(0.0914P)^2^+17.2926P] where P=(Fo^2^+2Fc^2^)/3'
_refine_ls_weighting_scheme calc
_refine_ls_wR_factor_gt 0.1674
_refine_ls_wR_factor_ref 0.2222
_reflns_Friedel_coverage 0.000
_reflns_number_gt 8540
_reflns_number_total 18211
_reflns_threshold_expression 'I > 2\s(I)'
_cod_data_source_file ic501551y_si_003.cif
_cod_data_source_block Ni(CH3)3P_C60_polymer_100K
_cod_original_formula_sum 'C66 H18 Ni1 P2'
_cod_database_code 4341439
_shelx_space_group_comment
;
The symmetry employed for this shelxl refinement is uniquely defined
by the following loop, which should always be used as a source of
symmetry information in preference to the above space-group names.
They are only intended as comments.
;
_shelx_estimated_absorpt_t_min 0.766
_shelx_estimated_absorpt_t_max 0.972
_shelxl_version_number 2013-4

loop_
_space_group_symop_operation_xyz
'x, y, z'
'-x, y+1/2, -z+1/2'
'-x, -y, -z'
'x, -y-1/2, z-1/2'

loop_
_atom_site_label
_atom_site_type_symbol
_atom_site_fract_x
_atom_site_fract_y
_atom_site_fract_z
_atom_site_U_iso_or_equiv
_atom_site_adp_type
_atom_site_occupancy
_atom_site_site_symmetry_order
_atom_site_calc_flag
_atom_site_refinement_flags_posn
_atom_site_refinement_flags_adp
_atom_site_refinement_flags_occupancy
_atom_site_disorder_assembly
_atom_site_disorder_group
Ni1 Ni 0.37293(5) 0.25015(9) 0.87007(5) 0.00852(16) Uani 1 1 d . U . . .
P1 P 0.36101(17) 0.25478(15) 0.75165(16) 0.0114(5) Uani 1 1 d . U . . .
P2 P 0.25273(16) 0.24489(15) 0.85582(16) 0.0113(5) Uani 1 1 d . U . . .
C11 C 0.3074(7) 0.1866(6) 0.6936(6) 0.026(2) Uani 1 1 d . U . . .
H11A H 0.3240 0.1417 0.7170 0.039 Uiso 1 1 calc R U . . .
H11B H 0.3133 0.1879 0.6466 0.039 Uiso 1 1 calc R U . . .
H11C H 0.2559 0.1931 0.6859 0.039 Uiso 1 1 calc R U . . .
C12 C 0.4449(6) 0.2477(6) 0.7344(6) 0.019(2) Uani 1 1 d . U . . .
H12A H 0.4801 0.2820 0.7637 0.028 Uiso 1 1 calc R U . . .
H12B H 0.4345 0.2559 0.6825 0.028 Uiso 1 1 calc R U . . .
H12C H 0.4654 0.2012 0.7476 0.028 Uiso 1 1 calc R U . . .
C13 C 0.3182(7) 0.3288(5) 0.6951(6) 0.0186(19) Uani 1 1 d . U . . .
H13A H 0.3422 0.3713 0.7192 0.028 Uiso 1 1 calc R U . . .
H13B H 0.2664 0.3303 0.6880 0.028 Uiso 1 1 calc R U . . .
H13C H 0.3229 0.3245 0.6477 0.028 Uiso 1 1 calc R U . . .
C14 C 0.1949(6) 0.3134(6) 0.7986(6) 0.020(2) Uani 1 1 d . U . . .
H14A H 0.2004 0.3143 0.7514 0.030 Uiso 1 1 calc R U . . .
H14B H 0.2095 0.3581 0.8229 0.030 Uiso 1 1 calc R U . . .
H14C H 0.1437 0.3042 0.7910 0.030 Uiso 1 1 calc R U . . .
C15 C 0.2359(7) 0.2538(6) 0.9410(6) 0.019(2) Uani 1 1 d . U . . .
H15A H 0.2641 0.2190 0.9761 0.029 Uiso 1 1 calc R U . . .
H15B H 0.1838 0.2472 0.9307 0.029 Uiso 1 1 calc R U . . .
H15C H 0.2507 0.3001 0.9614 0.029 Uiso 1 1 calc R U . . .
C16 C 0.1925(6) 0.1714(6) 0.8116(6) 0.019(2) Uani 1 1 d . U . . .
H16A H 0.2154 0.1281 0.8346 0.029 Uiso 1 1 calc R U . . .
H16B H 0.1847 0.1704 0.7596 0.029 Uiso 1 1 calc R U . . .
H16C H 0.1455 0.1769 0.8171 0.029 Uiso 1 1 calc R U . . .
Ni2 Ni 0.13034(6) 0.74982(10) 0.12545(5) 0.01376(19) Uani 1 1 d . U . . .
P3 P 0.14322(18) 0.75566(16) 0.24510(17) 0.0167(5) Uani 1 1 d . U . . .
P4 P 0.24912(17) 0.74574(16) 0.13688(17) 0.0157(5) Uani 1 1 d . U . . .
C21 C 0.1849(7) 0.8301(6) 0.3013(6) 0.023(2) Uani 1 1 d . U . . .
H21A H 0.2316 0.8404 0.2967 0.034 Uiso 1 1 calc R U . . .
H21B H 0.1933 0.8199 0.3523 0.034 Uiso 1 1 calc R U . . .
H21C H 0.1524 0.8701 0.2850 0.034 Uiso 1 1 calc R U . . .
C22 C 0.0613(6) 0.7469(6) 0.2644(6) 0.020(2) Uani 1 1 d . U . . .
H22A H 0.0322 0.7084 0.2361 0.030 Uiso 1 1 calc R U . . .
H22B H 0.0328 0.7897 0.2510 0.030 Uiso 1 1 calc R U . . .
H22C H 0.0744 0.7380 0.3165 0.030 Uiso 1 1 calc R U . . .
C23 C 0.1996(8) 0.6880(7) 0.3031(7) 0.035(3) Uani 1 1 d . U . . .
H23A H 0.2471 0.6872 0.2982 0.052 Uiso 1 1 calc R U . . .
H23B H 0.1755 0.6432 0.2883 0.052 Uiso 1 1 calc R U . . .
H23C H 0.2065 0.6972 0.3540 0.052 Uiso 1 1 calc R U . . .
C24 C 0.3099(6) 0.6737(6) 0.1810(7) 0.025(2) Uani 1 1 d . U . . .
H24A H 0.2873 0.6301 0.1587 0.037 Uiso 1 1 calc R U . . .
H24B H 0.3183 0.6731 0.2331 0.037 Uiso 1 1 calc R U . . .
H24C H 0.3565 0.6795 0.1748 0.037 Uiso 1 1 calc R U . . .
C25 C 0.2615(7) 0.7520(6) 0.0492(6) 0.024(2) Uani 1 1 d . U . . .
H25A H 0.2326 0.7160 0.0160 0.036 Uiso 1 1 calc R U . . .
H25B H 0.3132 0.7456 0.0573 0.036 Uiso 1 1 calc R U . . .
H25C H 0.2454 0.7975 0.0275 0.036 Uiso 1 1 calc R U . . .
C26 C 0.3069(7) 0.8156(7) 0.1918(8) 0.035(3) Uani 1 1 d . U . . .
H26A H 0.3029 0.8170 0.2397 0.053 Uiso 1 1 calc R U . . .
H26B H 0.2909 0.8599 0.1669 0.053 Uiso 1 1 calc R U . . .
H26C H 0.3578 0.8072 0.1980 0.053 Uiso 1 1 calc R U . . .
C101 C 0.3919(2) 0.3412(2) 0.9317(2) 0.0087(10) Uani 0.631(6) 1 d D U P A 1
C102 C 0.4494(2) 0.3336(2) 0.9025(2) 0.0088(10) Uani 0.631(6) 1 d D U P A 1
C103 C 0.4529(3) 0.3856(2) 0.8491(2) 0.0086(12) Uani 0.631(6) 1 d D U P A 1
C104 C 0.4017(3) 0.4368(2) 0.8224(2) 0.0092(13) Uani 0.631(6) 1 d D U P A 1
C105 C 0.3444(3) 0.4448(2) 0.8516(3) 0.0090(13) Uani 0.631(6) 1 d D U P A 1
C106 C 0.3419(2) 0.4012(2) 0.9057(2) 0.0080(12) Uani 0.631(6) 1 d D U P A 1
C107 C 0.4135(3) 0.3419(2) 1.0122(2) 0.0073(12) Uani 0.631(6) 1 d D U P A 1
C108 C 0.4850(3) 0.3305(3) 1.0584(2) 0.0067(13) Uani 0.631(6) 1 d D U P A 1
C109 C 0.5416(2) 0.3226(3) 1.0298(2) 0.0078(13) Uani 0.631(6) 1 d D U P A 1
C110 C 0.5253(2) 0.3266(2) 0.9549(2) 0.0080(12) Uani 0.631(6) 1 d D U P A 1
C111 C 0.5732(2) 0.3652(3) 0.9280(3) 0.0086(13) Uani 0.631(6) 1 d D U P A 1
C112 C 0.5296(3) 0.4007(3) 0.8640(3) 0.0084(13) Uani 0.631(6) 1 d D U P A 1
C113 C 0.3263(3) 0.4286(2) 0.9666(3) 0.0089(13) Uani 0.631(6) 1 d D U P A 1
C114 C 0.3695(3) 0.3929(3) 1.0311(3) 0.0084(13) Uani 0.631(6) 1 d D U P A 1
C115 C 0.3992(3) 0.4279(3) 1.0983(3) 0.0078(14) Uani 0.631(6) 1 d D U P A 1
C116 C 0.4719(3) 0.4143(4) 1.1463(3) 0.0085(15) Uani 0.631(6) 1 d D U P A 1
C117 C 0.5148(3) 0.3675(3) 1.1272(2) 0.0080(14) Uani 0.631(6) 1 d D U P A 1
C118 C 0.5900(3) 0.3824(4) 1.1407(3) 0.0077(14) Uani 0.631(6) 1 d D U P A 1
C119 C 0.6075(3) 0.3550(3) 1.0808(3) 0.0072(14) Uani 0.631(6) 1 d D U P A 1
C120 C 0.6541(3) 0.3900(5) 1.0547(3) 0.0083(15) Uani 0.631(6) 1 d D U P A 1
C121 C 0.6373(3) 0.3954(4) 0.9782(3) 0.0080(11) Uani 0.631(6) 1 d D U P A 1
C122 C 0.5490(3) 0.4673(3) 0.8478(5) 0.0092(15) Uani 0.631(6) 1 d D U P A 1
C123 C 0.4958(4) 0.5193(3) 0.8214(5) 0.0098(15) Uani 0.631(6) 1 d D U P A 1
C124 C 0.4238(3) 0.5058(3) 0.8079(3) 0.0099(14) Uani 0.631(6) 1 d D U P A 1
C125 C 0.3781(4) 0.5548(3) 0.8268(5) 0.0108(15) Uani 0.631(6) 1 d D U P A 1
C126 C 0.3300(3) 0.5183(3) 0.8544(3) 0.0097(14) Uani 0.631(6) 1 d D U P A 1
C127 C 0.3135(5) 0.5443(3) 0.9118(4) 0.0095(15) Uani 0.631(6) 1 d D U P A 1
C128 C 0.3112(3) 0.5001(3) 0.9682(3) 0.0094(14) Uani 0.631(6) 1 d D U P A 1
C129 C 0.3419(5) 0.5357(3) 1.0383(4) 0.0098(16) Uani 0.631(6) 1 d D U P A 1
C130 C 0.3828(4) 0.5022(3) 1.0990(3) 0.0092(15) Uani 0.631(6) 1 d D U P A 1
C201 C 0.4522(3) 0.3302(3) 0.9088(3) 0.0080(11) Uani 0.369(6) 1 d D U P A 2
C202 C 0.3869(3) 0.3454(3) 0.9241(3) 0.0077(11) Uani 0.369(6) 1 d D U P A 2
C203 C 0.3949(3) 0.3505(3) 1.0014(3) 0.0061(15) Uani 0.369(6) 1 d D U P A 2
C204 C 0.4595(3) 0.3371(3) 1.0583(3) 0.0076(16) Uani 0.369(6) 1 d D U P A 2
C205 C 0.5250(3) 0.3227(3) 1.0432(3) 0.0080(16) Uani 0.369(6) 1 d D U P A 2
C206 C 0.5219(3) 0.3222(3) 0.9724(3) 0.0084(14) Uani 0.369(6) 1 d D U P A 2
C207 C 0.4703(3) 0.3773(3) 0.8586(3) 0.0070(15) Uani 0.369(6) 1 d D U P A 2
C208 C 0.4242(3) 0.4307(3) 0.8232(3) 0.0076(16) Uani 0.369(6) 1 d D U P A 2
C209 C 0.3596(3) 0.4454(3) 0.8377(3) 0.0072(17) Uani 0.369(6) 1 d D U P A 2
C210 C 0.3427(3) 0.4061(3) 0.8884(3) 0.0071(15) Uani 0.369(6) 1 d D U P A 2
C211 C 0.3170(4) 0.4403(4) 0.9397(4) 0.0057(16) Uani 0.369(6) 1 d D U P A 2
C212 C 0.3483(4) 0.4067(4) 1.0079(3) 0.0053(17) Uani 0.369(6) 1 d D U P A 2
C213 C 0.5798(3) 0.3537(3) 0.9548(4) 0.0070(15) Uani 0.369(6) 1 d D U P A 2
C214 C 0.5489(3) 0.3869(3) 0.8859(3) 0.0069(16) Uani 0.369(6) 1 d D U P A 2
C215 C 0.5773(4) 0.4499(4) 0.8726(4) 0.0082(18) Uani 0.369(6) 1 d D U P A 2
C216 C 0.5297(4) 0.5040(4) 0.8347(7) 0.0084(19) Uani 0.369(6) 1 d D U P A 2
C217 C 0.4548(4) 0.4957(4) 0.8109(4) 0.0073(17) Uani 0.369(6) 1 d D U P A 2
C218 C 0.4087(6) 0.5504(3) 0.8182(8) 0.0079(19) Uani 0.369(6) 1 d D U P A 2
C219 C 0.3496(4) 0.5202(3) 0.8351(5) 0.0077(18) Uani 0.369(6) 1 d D U P A 2
C220 C 0.3232(8) 0.5522(4) 0.8830(7) 0.007(2) Uani 0.369(6) 1 d D U P A 2
C221 C 0.3068(8) 0.5127(4) 0.9357(6) 0.0066(19) Uani 0.369(6) 1 d D U P A 2
C222 C 0.3694(6) 0.4442(6) 1.0740(4) 0.007(2) Uani 0.369(6) 1 d D U P A 2
C223 C 0.4354(5) 0.4291(7) 1.1318(5) 0.007(2) Uani 0.369(6) 1 d D U P A 2
C224 C 0.4808(4) 0.3782(5) 1.1252(3) 0.0088(18) Uani 0.369(6) 1 d D U P A 2
C225 C 0.5592(4) 0.3880(7) 1.1501(5) 0.0095(19) Uani 0.369(6) 1 d D U P A 2
C226 C 0.5869(3) 0.3539(5) 1.1008(3) 0.0098(17) Uani 0.369(6) 1 d D U P A 2
C227 C 0.6436(4) 0.3820(7) 1.0844(4) 0.0092(18) Uani 0.369(6) 1 d D U P A 2
C228 C 0.6407(3) 0.3826(4) 1.0116(4) 0.0080(11) Uani 0.369(6) 1 d D U P A 2
C229 C 0.6697(6) 0.4479(6) 0.9970(5) 0.010(2) Uani 0.369(6) 1 d D U P A 2
C230 C 0.6415(6) 0.4786(6) 0.9318(6) 0.008(2) Uani 0.369(6) 1 d D U P A 2
C301 C 0.4106(2) 0.1705(2) 0.9489(2) 0.0091(10) Uani 0.598(9) 1 d D U P A 1
C302 C 0.4272(2) 0.1537(2) 0.8847(2) 0.0088(10) Uani 0.598(9) 1 d D U P A 1
C303 C 0.5048(3) 0.1472(3) 0.8944(3) 0.0105(13) Uani 0.598(9) 1 d D U P A 1
C304 C 0.5610(2) 0.1611(3) 0.9593(3) 0.0096(13) Uani 0.598(9) 1 d D U P A 1
C305 C 0.5446(3) 0.1774(3) 1.0237(3) 0.0085(13) Uani 0.598(9) 1 d D U P A 1
C306 C 0.4734(3) 0.1788(2) 1.0192(2) 0.0085(12) Uani 0.598(9) 1 d D U P A 1
C307 C 0.3590(3) 0.1247(2) 0.9666(3) 0.0087(13) Uani 0.598(9) 1 d D U P A 1
C308 C 0.3234(3) 0.0712(3) 0.9208(3) 0.0087(14) Uani 0.598(9) 1 d D U P A 1
C309 C 0.3390(3) 0.0550(3) 0.8571(3) 0.0080(14) Uani 0.598(9) 1 d D U P A 1
C310 C 0.3913(3) 0.0928(3) 0.8411(2) 0.0084(13) Uani 0.598(9) 1 d D U P A 1
C311 C 0.4432(3) 0.0568(3) 0.8175(3) 0.0083(14) Uani 0.598(9) 1 d D U P A 1
C312 C 0.5117(3) 0.0898(3) 0.8493(3) 0.0074(14) Uani 0.598(9) 1 d D U P A 1
C313 C 0.4543(3) 0.1485(3) 1.0768(2) 0.0087(14) Uani 0.598(9) 1 d D U P A 1
C314 C 0.3852(3) 0.1158(3) 1.0453(3) 0.0075(14) Uani 0.598(9) 1 d D U P A 1
C315 C 0.3709(3) 0.0533(3) 1.0740(3) 0.0083(15) Uani 0.598(9) 1 d D U P A 1
C316 C 0.3326(5) -0.0007(3) 1.0265(4) 0.0089(16) Uani 0.598(9) 1 d D U P A 1
C317 C 0.3094(3) 0.0071(3) 0.9516(3) 0.0084(15) Uani 0.598(9) 1 d D U P A 1
C318 C 0.3153(5) -0.0485(3) 0.9059(4) 0.0076(16) Uani 0.598(9) 1 d D U P A 1
C319 C 0.3348(4) -0.0198(3) 0.8477(4) 0.0079(15) Uani 0.598(9) 1 d D U P A 1
C320 C 0.3835(5) -0.0536(3) 0.8235(6) 0.0080(17) Uani 0.598(9) 1 d D U P A 1
C321 C 0.4383(4) -0.0157(3) 0.8087(5) 0.0073(16) Uani 0.598(9) 1 d D U P A 1
C322 C 0.5774(3) 0.0515(4) 0.8724(4) 0.0085(15) Uani 0.598(9) 1 d D U P A 1
C323 C 0.6340(4) 0.0664(5) 0.9393(4) 0.0062(12) Uani 0.598(9) 1 d D U P A 1
C324 C 0.6276(3) 0.1194(4) 0.9825(3) 0.0072(14) Uani 0.598(9) 1 d D U P A 1
C325 C 0.6520(3) 0.1124(5) 1.0612(3) 0.0080(15) Uani 0.598(9) 1 d D U P A 1
C326 C 0.6013(3) 0.1470(3) 1.0868(3) 0.0070(14) Uani 0.598(9) 1 d D U P A 1
C327 C 0.5835(3) 0.1199(4) 1.1430(3) 0.0056(15) Uani 0.598(9) 1 d D U P A 1
C328 C 0.5102(3) 0.1200(3) 1.1387(3) 0.0069(14) Uani 0.598(9) 1 d D U P A 1
C329 C 0.4946(4) 0.0551(4) 1.1679(4) 0.0069(16) Uani 0.598(9) 1 d D U P A 1
C330 C 0.4294(5) 0.0246(4) 1.1386(4) 0.0062(16) Uani 0.598(9) 1 d D U P A 1
C401 C 0.4166(3) 0.1725(3) 0.9509(3) 0.0078(11) Uani 0.402(9) 1 d D U P A 2
C402 C 0.4222(3) 0.1509(3) 0.8824(3) 0.0071(11) Uani 0.402(9) 1 d D U P A 2
C403 C 0.4959(3) 0.1397(3) 0.8818(3) 0.0066(15) Uani 0.402(9) 1 d D U P A 2
C404 C 0.5585(3) 0.1534(3) 0.9411(4) 0.0072(15) Uani 0.402(9) 1 d D U P A 2
C405 C 0.5532(3) 0.1745(3) 1.0097(3) 0.0069(16) Uani 0.402(9) 1 d D U P A 2
C406 C 0.4858(3) 0.1807(3) 1.0150(3) 0.0072(14) Uani 0.402(9) 1 d D U P A 2
C407 C 0.3690(3) 0.1314(3) 0.9787(3) 0.0056(15) Uani 0.402(9) 1 d D U P A 2
C408 C 0.3271(3) 0.0774(3) 0.9387(4) 0.0046(16) Uani 0.402(9) 1 d D U P A 2
C409 C 0.3319(3) 0.0565(3) 0.8708(3) 0.0050(16) Uani 0.402(9) 1 d D U P A 2
C410 C 0.3796(3) 0.0901(3) 0.8447(3) 0.0060(15) Uani 0.402(9) 1 d D U P A 2
C411 C 0.4230(4) 0.0497(4) 0.8138(4) 0.0046(16) Uani 0.402(9) 1 d D U P A 2
C412 C 0.4934(4) 0.0795(4) 0.8363(4) 0.0049(16) Uani 0.402(9) 1 d D U P A 2
C413 C 0.4749(4) 0.1555(3) 1.0792(3) 0.0076(16) Uani 0.402(9) 1 d D U P A 2
C414 C 0.4042(4) 0.1258(3) 1.0576(3) 0.0069(17) Uani 0.402(9) 1 d D U P A 2
C415 C 0.3920(4) 0.0664(4) 1.0927(4) 0.0061(18) Uani 0.402(9) 1 d D U P A 2
C416 C 0.3471(7) 0.0121(5) 1.0513(4) 0.0062(19) Uani 0.402(9) 1 d D U P A 2
C417 C 0.3162(4) 0.0162(4) 0.9759(4) 0.0052(17) Uani 0.402(9) 1 d D U P A 2
C418 C 0.3153(8) -0.0426(4) 0.9311(6) 0.0051(18) Uani 0.402(9) 1 d D U P A 2
C419 C 0.3241(5) -0.0185(3) 0.8653(4) 0.0053(18) Uani 0.402(9) 1 d D U P A 2
C420 C 0.3637(8) -0.0563(3) 0.8332(7) 0.005(2) Uani 0.402(9) 1 d D U P A 2
C421 C 0.4137(6) -0.0227(4) 0.8074(7) 0.0050(19) Uani 0.402(9) 1 d D U P A 2
C422 C 0.5564(4) 0.0379(5) 0.8530(6) 0.0049(18) Uani 0.402(9) 1 d D U P A 2
C423 C 0.6196(5) 0.0525(6) 0.9144(6) 0.0062(12) Uani 0.402(9) 1 d D U P A 2
C424 C 0.6223(3) 0.1084(5) 0.9579(4) 0.0082(17) Uani 0.402(9) 1 d D U P A 2
C425 C 0.6562(5) 0.1045(7) 1.0368(4) 0.0071(18) Uani 0.402(9) 1 d D U P A 2
C426 C 0.6139(3) 0.1439(4) 1.0691(4) 0.0069(17) Uani 0.402(9) 1 d D U P A 2
C427 C 0.6039(4) 0.1211(7) 1.1313(4) 0.0068(19) Uani 0.402(9) 1 d D U P A 2
C428 C 0.5348(4) 0.1268(4) 1.1373(3) 0.0065(17) Uani 0.402(9) 1 d D U P A 2
C429 C 0.5211(5) 0.0659(6) 1.1739(6) 0.006(2) Uani 0.402(9) 1 d D U P A 2
C430 C 0.4547(6) 0.0377(6) 1.1534(6) 0.006(2) Uani 0.402(9) 1 d D U P A 2
C501 C 0.0675(2) 0.6604(2) 0.1051(2) 0.0128(9) Uani 0.741(5) 1 d D U P B 1
C502 C 0.1018(2) 0.6642(2) 0.0513(2) 0.0123(9) Uani 0.741(5) 1 d D U P B 1
C503 C 0.1549(2) 0.6097(2) 0.0533(2) 0.0110(12) Uani 0.741(5) 1 d D U P B 1
C504 C 0.1769(2) 0.5596(2) 0.1064(3) 0.0129(13) Uani 0.741(5) 1 d D U P B 1
C505 C 0.1426(3) 0.5555(2) 0.1601(2) 0.0129(12) Uani 0.741(5) 1 d D U P B 1
C506 C 0.0884(2) 0.6016(2) 0.1572(2) 0.0119(12) Uani 0.741(5) 1 d D U P B 1
C507 C -0.0134(2) 0.6624(2) 0.0781(2) 0.0136(12) Uani 0.741(5) 1 d D U P B 1
C508 C -0.0550(2) 0.6727(2) 0.0051(2) 0.0145(13) Uani 0.741(5) 1 d D U P B 1
C509 C -0.0214(2) 0.6770(2) -0.0479(2) 0.0151(12) Uani 0.741(5) 1 d D U P B 1
C510 C 0.0540(2) 0.6703(2) -0.0264(2) 0.0143(12) Uani 0.741(5) 1 d D U P B 1
C511 C 0.0836(3) 0.6284(3) -0.0698(2) 0.0154(13) Uani 0.741(5) 1 d D U P B 1
C512 C 0.1447(3) 0.5917(3) -0.0218(2) 0.0147(13) Uani 0.741(5) 1 d D U P B 1
C513 C 0.0239(3) 0.5775(2) 0.1683(3) 0.0142(13) Uani 0.741(5) 1 d D U P B 1
C514 C -0.0378(2) 0.6143(2) 0.1208(3) 0.0149(13) Uani 0.741(5) 1 d D U P B 1
C515 C -0.1057(3) 0.5812(3) 0.0879(3) 0.0148(13) Uani 0.741(5) 1 d D U P B 1
C516 C -0.1490(3) 0.5936(4) 0.0134(3) 0.0160(15) Uani 0.741(5) 1 d D U P B 1
C517 C -0.1247(2) 0.6376(3) -0.0280(3) 0.0157(14) Uani 0.741(5) 1 d D U P B 1
C518 C -0.1336(3) 0.6202(4) -0.1016(3) 0.0158(14) Uani 0.741(5) 1 d D U P B 1
C519 C -0.0699(3) 0.6440(3) -0.1148(2) 0.0157(14) Uani 0.741(5) 1 d D U P B 1
C520 C -0.0411(3) 0.6058(5) -0.1570(3) 0.0169(15) Uani 0.741(5) 1 d D U P B 1
C521 C 0.0359(3) 0.5977(4) -0.1349(3) 0.0159(14) Uani 0.741(5) 1 d D U P B 1
C522 C 0.1597(4) 0.5235(3) -0.0375(3) 0.0137(14) Uani 0.741(5) 1 d D U P B 1
C523 C 0.1821(5) 0.4731(3) 0.0177(3) 0.0180(15) Uani 0.741(5) 1 d D U P B 1
C524 C 0.1909(3) 0.4891(2) 0.0880(3) 0.0142(13) Uani 0.741(5) 1 d D U P B 1
C525 C 0.1664(5) 0.4430(2) 0.1322(4) 0.0164(15) Uani 0.741(5) 1 d D U P B 1
C526 C 0.1362(3) 0.4830(2) 0.1760(3) 0.0154(14) Uani 0.741(5) 1 d D U P B 1
C527 C 0.0753(3) 0.4602(3) 0.1886(5) 0.0162(15) Uani 0.741(5) 1 d D U P B 1
C528 C 0.0185(3) 0.5068(3) 0.1844(3) 0.0171(13) Uani 0.741(5) 1 d D U P B 1
C529 C -0.0522(3) 0.4729(3) 0.1494(5) 0.0165(15) Uani 0.741(5) 1 d D U P B 1
C530 C -0.1105(3) 0.5078(3) 0.1058(4) 0.0181(15) Uani 0.741(5) 1 d D U P B 1
C601 C 0.0790(3) 0.6748(3) 0.0474(4) 0.0105(12) Uani 0.259(5) 1 d D U P B 2
C602 C 0.0815(3) 0.6499(3) 0.1180(3) 0.0102(12) Uani 0.259(5) 1 d D U P B 2
C603 C 0.0112(4) 0.6349(4) 0.1255(4) 0.0093(17) Uani 0.259(5) 1 d D U P B 2
C604 C -0.0551(4) 0.6483(4) 0.0712(4) 0.0086(18) Uani 0.259(5) 1 d D U P B 2
C605 C -0.0577(3) 0.6726(4) 0.0004(4) 0.0081(18) Uani 0.259(5) 1 d D U P B 2
C606 C 0.0060(4) 0.6822(3) -0.0116(4) 0.0100(15) Uani 0.259(5) 1 d D U P B 2
C607 C 0.1233(3) 0.6375(4) 0.0126(4) 0.0100(17) Uani 0.259(5) 1 d D U P B 2
C608 C 0.1698(4) 0.5844(4) 0.0482(4) 0.0100(18) Uani 0.259(5) 1 d D U P B 2
C609 C 0.1729(4) 0.5603(4) 0.1181(4) 0.0086(19) Uani 0.259(5) 1 d D U P B 2
C610 C 0.1281(4) 0.5897(4) 0.1507(3) 0.0093(16) Uani 0.259(5) 1 d D U P B 2
C611 C 0.0907(4) 0.5452(5) 0.1847(5) 0.0085(18) Uani 0.259(5) 1 d D U P B 2
C612 C 0.0202(4) 0.5725(5) 0.1698(5) 0.0097(19) Uani 0.259(5) 1 d D U P B 2
C613 C 0.0108(4) 0.6601(4) -0.0797(3) 0.0102(18) Uani 0.259(5) 1 d D U P B 2
C614 C 0.0816(4) 0.6331(4) -0.0654(3) 0.0098(19) Uani 0.259(5) 1 d D U P B 2
C615 C 0.0918(5) 0.5759(5) -0.1046(4) 0.010(2) Uani 0.259(5) 1 d D U P B 2
C616 C 0.1402(8) 0.5220(6) -0.0677(5) 0.008(2) Uani 0.259(5) 1 d D U P B 2
C617 C 0.1791(5) 0.5255(5) 0.0068(4) 0.009(2) Uani 0.259(5) 1 d D U P B 2
C618 C 0.1896(10) 0.4654(5) 0.0522(6) 0.008(2) Uani 0.259(5) 1 d D U P B 2
C619 C 0.1843(6) 0.4857(4) 0.1208(5) 0.007(2) Uani 0.259(5) 1 d D U P B 2
C620 C 0.1499(9) 0.4438(4) 0.1551(9) 0.005(2) Uani 0.259(5) 1 d D U P B 2
C621 C 0.1024(8) 0.4731(5) 0.1868(10) 0.006(2) Uani 0.259(5) 1 d D U P B 2
C622 C -0.0406(5) 0.5288(7) 0.1574(9) 0.011(2) Uani 0.259(5) 1 d D U P B 2
C623 C -0.1083(6) 0.5442(8) 0.1022(8) 0.011(2) Uani 0.259(5) 1 d D U P B 2
C624 C -0.1167(4) 0.6014(6) 0.0590(5) 0.008(2) Uani 0.259(5) 1 d D U P B 2
C625 C -0.1569(6) 0.5989(9) -0.0193(5) 0.006(2) Uani 0.259(5) 1 d D U P B 2
C626 C -0.1210(3) 0.6417(6) -0.0557(4) 0.007(2) Uani 0.259(5) 1 d D U P B 2
C627 C -0.1171(4) 0.6221(9) -0.1217(5) 0.006(2) Uani 0.259(5) 1 d D U P B 2
C628 C -0.0515(4) 0.6307(6) -0.1344(4) 0.008(2) Uani 0.259(5) 1 d D U P B 2
C629 C -0.0402(5) 0.5711(9) -0.1744(8) 0.009(2) Uani 0.259(5) 1 d D U P B 2
C630 C 0.0267(6) 0.5471(8) -0.1624(8) 0.008(2) Uani 0.259(5) 1 d D U P B 2
C701 C 0.0500(2) 0.8263(2) 0.0810(2) 0.0138(9) Uani 0.888(4) 1 d D U P B 1
C702 C 0.1186(2) 0.8494(2) 0.0766(2) 0.0131(9) Uani 0.888(4) 1 d D U P B 1
C703 C 0.1198(2) 0.8621(2) 0.0033(2) 0.0155(11) Uani 0.888(4) 1 d D U P B 1
C704 C 0.0612(2) 0.8484(2) -0.0599(2) 0.0182(12) Uani 0.888(4) 1 d D U P B 1
C705 C -0.0075(2) 0.8260(2) -0.0556(2) 0.0188(12) Uani 0.888(4) 1 d D U P B 1
C706 C -0.0135(2) 0.8183(2) 0.0112(2) 0.0167(11) Uani 0.888(4) 1 d D U P B 1
C707 C 0.0210(2) 0.8657(2) 0.1289(2) 0.0160(11) Uani 0.888(4) 1 d D U P B 1
C708 C 0.0603(2) 0.9193(2) 0.1722(2) 0.0160(11) Uani 0.888(4) 1 d D U P B 1
C709 C 0.1282(2) 0.9417(2) 0.1686(2) 0.0168(12) Uani 0.888(4) 1 d D U P B 1
C710 C 0.1551(2) 0.9100(2) 0.1203(2) 0.0139(11) Uani 0.888(4) 1 d D U P B 1
C711 C 0.1853(3) 0.9524(2) 0.0778(3) 0.0166(12) Uani 0.888(4) 1 d D U P B 1
C712 C 0.1643(3) 0.9234(3) 0.0072(2) 0.0186(12) Uani 0.888(4) 1 d D U P B 1
C713 C -0.0784(2) 0.8421(2) 0.0218(2) 0.0195(12) Uani 0.888(4) 1 d D U P B 1
C714 C -0.0578(2) 0.8708(2) 0.0928(2) 0.0193(12) Uani 0.888(4) 1 d D U P B 1
C715 C -0.0937(2) 0.9295(3) 0.1053(3) 0.0202(13) Uani 0.888(4) 1 d D U P B 1
C716 C -0.0532(3) 0.9834(3) 0.1514(4) 0.0197(14) Uani 0.888(4) 1 d D U P B 1
C717 C 0.0221(3) 0.9795(2) 0.1839(3) 0.0179(12) Uani 0.888(4) 1 d D U P B 1
C718 C 0.0671(3) 1.0389(2) 0.1883(4) 0.0203(13) Uani 0.888(4) 1 d D U P B 1
C719 C 0.1329(3) 1.0165(2) 0.1781(3) 0.0183(13) Uani 0.888(4) 1 d D U P B 1
C720 C 0.1639(4) 1.0563(2) 0.1389(4) 0.0213(14) Uani 0.888(4) 1 d D U P B 1
C721 C 0.1898(4) 1.0247(2) 0.0880(4) 0.0193(14) Uani 0.888(4) 1 d D U P B 1
C722 C 0.1477(4) 0.9657(3) -0.0553(3) 0.0198(14) Uani 0.888(4) 1 d D U P B 1
C723 C 0.0879(4) 0.9503(4) -0.1196(3) 0.0222(14) Uani 0.888(4) 1 d D U P B 1
C724 C 0.0446(3) 0.8940(3) -0.1232(2) 0.0199(13) Uani 0.888(4) 1 d D U P B 1
C725 C -0.0343(3) 0.8978(4) -0.1573(3) 0.0207(14) Uani 0.888(4) 1 d D U P B 1
C726 C -0.0668(3) 0.8567(3) -0.1163(2) 0.0195(13) Uani 0.888(4) 1 d D U P B 1
C727 C -0.1298(3) 0.8779(4) -0.1068(3) 0.0208(14) Uani 0.888(4) 1 d D U P B 1
C728 C -0.1364(2) 0.8708(3) -0.0381(3) 0.0207(13) Uani 0.888(4) 1 d D U P B 1
C729 C -0.1739(3) 0.9310(4) -0.0242(3) 0.0211(14) Uani 0.888(4) 1 d D U P B 1
C730 C -0.1540(4) 0.9586(4) 0.0424(3) 0.0209(14) Uani 0.888(4) 1 d D U P B 1
C801 C 0.0565(5) 0.8368(4) 0.1022(5) 0.0098(13) Uani 0.112(4) 1 d D U P B 2
C802 C 0.1064(5) 0.8395(5) 0.0633(5) 0.0098(13) Uani 0.112(4) 1 d D U P B 2
C803 C 0.0744(5) 0.8364(6) -0.0173(5) 0.0092(18) Uani 0.112(4) 1 d D U P B 2
C804 C 0.0012(5) 0.8265(7) -0.0559(5) 0.009(2) Uani 0.112(4) 1 d D U P B 2
C805 C -0.0488(5) 0.8243(6) -0.0172(5) 0.009(2) Uani 0.112(4) 1 d D U P B 2
C806 C -0.0227(5) 0.8322(5) 0.0575(5) 0.0097(18) Uani 0.112(4) 1 d D U P B 2
C807 C 0.0622(5) 0.8923(5) 0.1561(4) 0.0092(19) Uani 0.112(4) 1 d D U P B 2
C808 C 0.1164(5) 0.9419(6) 0.1730(5) 0.009(2) Uani 0.112(4) 1 d D U P B 2
C809 C 0.1661(5) 0.9441(5) 0.1353(5) 0.009(2) Uani 0.112(4) 1 d D U P B 2
C810 C 0.1597(4) 0.8966(6) 0.0803(5) 0.0092(18) Uani 0.112(4) 1 d D U P B 2
C811 C 0.1665(7) 0.9201(7) 0.0133(6) 0.009(2) Uani 0.112(4) 1 d D U P B 2
C812 C 0.1152(6) 0.8835(8) -0.0457(5) 0.010(2) Uani 0.112(4) 1 d D U P B 2
C813 C -0.0620(5) 0.8747(6) 0.0909(5) 0.010(2) Uani 0.112(4) 1 d D U P B 2
C814 C -0.0109(5) 0.9111(6) 0.1506(5) 0.009(2) Uani 0.112(4) 1 d D U P B 2
C815 C -0.0247(6) 0.9795(7) 0.1661(9) 0.008(2) Uani 0.112(4) 1 d D U P B 2
C816 C 0.0311(8) 1.0302(7) 0.1830(17) 0.008(2) Uani 0.112(4) 1 d D U P B 2
C817 C 0.1007(6) 1.0124(6) 0.1880(8) 0.008(2) Uani 0.112(4) 1 d D U P B 2
C818 C 0.1430(13) 1.0578(6) 0.1616(14) 0.008(2) Uani 0.112(4) 1 d D U P B 2
C819 C 0.1819(8) 1.0165(6) 0.1266(8) 0.009(2) Uani 0.112(4) 1 d D U P B 2
C820 C 0.1889(19) 1.0383(7) 0.0627(12) 0.009(3) Uani 0.112(4) 1 d D U P B 2
C821 C 0.1821(17) 0.9902(9) 0.0059(8) 0.009(2) Uani 0.112(4) 1 d D U P B 2
C822 C 0.0788(9) 0.9159(14) -0.1139(7) 0.008(2) Uani 0.112(4) 1 d D U P B 2
C823 C 0.0032(8) 0.9069(17) -0.1511(11) 0.008(3) Uani 0.112(4) 1 d D U P B 2
C824 C -0.0354(6) 0.8623(11) -0.1253(5) 0.008(2) Uani 0.112(4) 1 d D U P B 2
C825 C -0.1086(7) 0.8784(17) -0.1294(8) 0.007(2) Uani 0.112(4) 1 d D U P B 2
C826 C -0.1167(5) 0.8574(10) -0.0627(5) 0.008(2) Uani 0.112(4) 1 d D U P B 2
C827 C -0.1547(10) 0.8977(16) -0.0307(7) 0.009(3) Uani 0.112(4) 1 d D U P B 2
C828 C -0.1287(5) 0.9057(9) 0.0462(7) 0.009(2) Uani 0.112(4) 1 d D U P B 2
C829 C -0.1433(12) 0.9760(12) 0.0642(14) 0.007(3) Uani 0.112(4) 1 d D U P B 2
C830 C -0.0956(9) 1.0100(9) 0.1208(16) 0.008(3) Uani 0.112(4) 1 d D U P B 2

loop_
_atom_site_aniso_label
_atom_site_aniso_U_11
_atom_site_aniso_U_22
_atom_site_aniso_U_33
_atom_site_aniso_U_23
_atom_site_aniso_U_13
_atom_site_aniso_U_12
Ni1 0.0130(6) 0.0035(3) 0.0092(6) -0.0001(5) 0.0042(3) -0.0005(5)
P1 0.0185(14) 0.0056(12) 0.0101(9) -0.0004(8) 0.0051(10) -0.0020(10)
P2 0.0129(9) 0.0075(12) 0.0135(13) -0.0007(10) 0.0050(9) -0.0011(8)
C11 0.043(5) 0.016(3) 0.014(3) -0.001(3) 0.006(4) -0.017(4)
C12 0.025(3) 0.024(5) 0.010(4) 0.002(4) 0.009(3) 0.003(3)
C13 0.025(5) 0.014(3) 0.006(3) -0.001(3) -0.007(4) 0.003(3)
C14 0.019(4) 0.016(3) 0.024(4) 0.003(3) 0.007(4) 0.007(3)
C15 0.030(5) 0.012(5) 0.026(3) -0.001(3) 0.021(4) 0.002(4)
C16 0.018(4) 0.017(3) 0.023(5) -0.002(3) 0.009(4) -0.010(3)
Ni2 0.0172(7) 0.0074(3) 0.0152(6) 0.0007(5) 0.0043(3) 0.0004(5)
P3 0.0235(15) 0.0103(13) 0.0140(9) 0.0018(9) 0.0043(10) 0.0010(11)
P4 0.0144(10) 0.0096(12) 0.0209(14) 0.0004(11) 0.0041(10) 0.0014(9)
C21 0.029(5) 0.021(3) 0.007(3) 0.003(3) -0.005(4) -0.008(3)
C22 0.027(3) 0.023(5) 0.008(4) -0.002(4) 0.004(3) -0.006(3)
C23 0.045(6) 0.027(4) 0.018(4) 0.003(4) -0.005(5) 0.016(4)
C24 0.026(4) 0.020(4) 0.033(5) 0.011(4) 0.017(4) 0.013(3)
C25 0.031(5) 0.013(5) 0.037(3) 0.009(3) 0.023(4) 0.003(4)
C26 0.024(4) 0.021(4) 0.056(6) -0.015(4) 0.010(5) -0.006(4)
C101 0.0101(18) 0.0062(15) 0.0092(15) -0.0011(13) 0.0031(14) -0.0010(14)
C102 0.0100(15) 0.0058(16) 0.0104(17) -0.0020(14) 0.0035(12) 0.0001(13)
C103 0.0096(17) 0.0077(19) 0.009(2) -0.0021(16) 0.0044(15) -0.0001(13)
C104 0.009(2) 0.0087(18) 0.009(2) -0.0001(16) 0.0032(16) -0.0006(14)
C105 0.008(2) 0.0081(18) 0.010(2) -0.0011(15) 0.0025(17) -0.0009(16)
C106 0.008(2) 0.0062(18) 0.0090(18) -0.0015(13) 0.0026(16) -0.0015(16)
C107 0.0081(18) 0.005(2) 0.0090(15) 0.0013(14) 0.0033(14) -0.0019(16)
C108 0.0091(16) 0.003(2) 0.0079(18) 0.0012(16) 0.0029(13) -0.0002(16)
C109 0.0092(18) 0.005(2) 0.0092(16) 0.0004(16) 0.0032(14) 0.0013(16)
C110 0.0105(16) 0.004(2) 0.0091(16) -0.0024(16) 0.0035(13) 0.0004(15)
C111 0.0093(17) 0.008(2) 0.0096(18) -0.0024(15) 0.0044(13) 0.0006(16)
C112 0.0102(17) 0.008(2) 0.008(2) -0.0030(16) 0.0050(15) 0.0008(16)
C113 0.008(2) 0.0077(18) 0.0106(17) -0.0016(14) 0.0026(15) -0.0008(16)
C114 0.009(2) 0.008(2) 0.0097(16) -0.0004(14) 0.0050(15) -0.0020(16)
C115 0.008(2) 0.0076(19) 0.0086(19) 0.0010(15) 0.0041(15) -0.0025(17)
C116 0.0104(19) 0.008(2) 0.008(2) 0.0010(16) 0.0043(15) -0.0006(16)
C117 0.0099(18) 0.006(2) 0.008(2) 0.0012(16) 0.0032(15) -0.0007(15)
C118 0.0095(19) 0.005(2) 0.008(2) 0.0007(17) 0.0022(16) 0.0009(17)
C119 0.0086(19) 0.005(2) 0.0080(19) 0.0010(16) 0.0026(15) 0.0019(16)
C120 0.008(2) 0.007(2) 0.0091(17) 0.0005(18) 0.0032(16) 0.0026(17)
C121 0.0081(15) 0.0073(17) 0.0094(14) -0.0017(12) 0.0040(11) 0.0020(12)
C122 0.011(2) 0.009(2) 0.009(2) -0.0021(17) 0.0055(18) 0.0002(14)
C123 0.0107(19) 0.009(2) 0.009(2) -0.0002(18) 0.0032(18) -0.0010(15)
C124 0.0110(19) 0.010(2) 0.009(2) 0.0002(17) 0.0032(18) -0.0013(15)
C125 0.011(2) 0.009(2) 0.011(2) 0.0022(17) 0.0030(19) 0.0000(16)
C126 0.009(2) 0.0088(19) 0.010(2) 0.0007(16) 0.0027(18) 0.0010(16)
C127 0.008(3) 0.009(2) 0.011(2) -0.0004(15) 0.0023(18) 0.0010(18)
C128 0.009(2) 0.0092(19) 0.0108(18) -0.0024(14) 0.0045(16) 0.0002(17)
C129 0.010(3) 0.009(2) 0.0105(18) -0.0015(14) 0.0038(17) 0.0006(18)
C130 0.011(2) 0.0102(19) 0.010(2) -0.0011(16) 0.0070(16) -0.0001(17)
C201 0.0091(16) 0.0058(18) 0.0091(18) -0.0008(15) 0.0036(13) 0.0005(14)
C202 0.0088(19) 0.0063(15) 0.0079(17) -0.0007(13) 0.0031(15) -0.0002(15)
C203 0.006(2) 0.004(2) 0.0078(17) 0.0004(15) 0.0026(14) -0.0020(18)
C204 0.0082(19) 0.006(3) 0.008(2) 0.0010(17) 0.0027(14) -0.0006(18)
C205 0.008(2) 0.006(3) 0.0093(18) 0.0010(17) 0.0025(15) 0.0006(17)
C206 0.0093(17) 0.006(3) 0.0096(17) -0.0003(17) 0.0034(13) 0.0012(16)
C207 0.0073(18) 0.007(2) 0.007(2) -0.0020(18) 0.0022(16) -0.0006(14)
C208 0.007(2) 0.008(2) 0.008(3) -0.0002(17) 0.0030(17) -0.0006(14)
C209 0.008(2) 0.007(2) 0.007(3) -0.0008(16) 0.0031(19) -0.0004(16)
C210 0.008(2) 0.0071(19) 0.007(2) -0.0009(15) 0.0033(18) 0.0004(17)
C211 0.005(3) 0.006(2) 0.006(2) 0.0003(16) 0.0026(17) -0.0007(17)
C212 0.006(3) 0.005(2) 0.0053(19) -0.0005(14) 0.0021(17) -0.0017(17)
C213 0.0082(19) 0.006(2) 0.0073(19) -0.0019(16) 0.0032(13) 0.0025(17)
C214 0.0071(19) 0.007(2) 0.007(2) -0.0016(18) 0.0033(16) 0.0008(16)
C215 0.008(2) 0.009(2) 0.008(2) -0.0008(17) 0.0036(16) -0.0007(15)
C216 0.008(2) 0.009(2) 0.008(3) 0.0002(19) 0.0032(17) -0.0008(16)
C217 0.008(2) 0.008(2) 0.007(3) 0.0000(18) 0.0032(18) -0.0003(15)
C218 0.008(2) 0.007(2) 0.008(3) 0.0009(19) 0.002(2) 0.0005(16)
C219 0.008(3) 0.008(2) 0.007(3) 0.0001(17) 0.003(2) 0.0005(17)
C220 0.007(3) 0.006(3) 0.007(3) 0.0001(16) 0.002(2) 0.0012(19)
C221 0.006(3) 0.007(2) 0.007(3) -0.0003(17) 0.002(2) 0.0005(19)
C222 0.008(3) 0.008(3) 0.006(2) -0.0015(17) 0.0027(17) -0.0019(19)
C223 0.008(2) 0.007(3) 0.006(2) 0.0012(18) 0.0028(16) -0.0020(18)
C224 0.009(2) 0.009(3) 0.009(2) -0.0001(18) 0.0035(17) -0.0011(17)
C225 0.009(2) 0.009(3) 0.010(3) 0.0005(18) 0.0027(17) -0.0004(18)
C226 0.009(2) 0.009(3) 0.010(2) 0.0001(18) 0.0028(16) 0.0001(17)
C227 0.009(2) 0.009(3) 0.009(2) -0.0002(18) 0.0022(19) 0.0007(19)
C228 0.0081(15) 0.0073(17) 0.0094(14) -0.0017(12) 0.0040(11) 0.0020(12)
C229 0.010(3) 0.010(2) 0.010(2) -0.0013(18) 0.0034(17) -0.0005(18)
C230 0.008(3) 0.008(3) 0.009(2) -0.0018(17) 0.0032(16) 0.0002(18)
C301 0.0108(17) 0.0064(17) 0.0096(15) 0.0006(13) 0.0032(12) 0.0004(14)
C302 0.0107(16) 0.0063(14) 0.0093(17) 0.0017(14) 0.0035(14) 0.0009(13)
C303 0.0111(16) 0.008(2) 0.011(2) 0.0011(17) 0.0036(14) 0.0010(15)
C304 0.0112(19) 0.007(2) 0.0103(17) 0.0022(16) 0.0036(13) 0.0007(16)
C305 0.0104(17) 0.005(2) 0.0094(18) 0.0001(16) 0.0025(14) -0.0010(16)
C306 0.0105(16) 0.004(2) 0.0102(16) -0.0004(15) 0.0027(13) 0.0011(16)
C307 0.010(2) 0.007(2) 0.0092(17) 0.0014(13) 0.0037(15) 0.0024(17)
C308 0.008(2) 0.0083(19) 0.0094(19) 0.0008(14) 0.0031(16) 0.0005(16)
C309 0.008(2) 0.0069(19) 0.009(2) 0.0005(15) 0.0024(18) 0.0017(16)
C310 0.0087(19) 0.0067(18) 0.009(2) 0.0006(16) 0.0030(17) 0.0020(14)
C311 0.0092(19) 0.0083(19) 0.008(2) 0.0010(16) 0.0038(16) 0.0011(15)
C312 0.0084(17) 0.007(2) 0.007(2) 0.0037(16) 0.0035(15) 0.0000(14)
C313 0.0092(19) 0.007(2) 0.0100(18) -0.0009(16) 0.0033(13) 0.0026(15)
C314 0.007(2) 0.008(2) 0.0089(17) -0.0006(15) 0.0049(15) 0.0025(16)
C315 0.008(2) 0.009(2) 0.0082(19) 0.0001(14) 0.0041(15) 0.0015(16)
C316 0.009(2) 0.008(2) 0.0089(18) -0.0003(15) 0.0030(16) 0.0008(18)
C317 0.008(3) 0.008(2) 0.0090(18) -0.0004(14) 0.0031(17) 0.0004(17)
C318 0.008(3) 0.007(2) 0.007(2) 0.0002(15) 0.0022(19) 0.0003(18)
C319 0.007(2) 0.008(2) 0.008(2) -0.0007(16) 0.0033(18) -0.0010(16)
C320 0.009(2) 0.007(2) 0.008(3) -0.0016(18) 0.0032(19) -0.0003(15)
C321 0.007(2) 0.0085(19) 0.007(3) -0.0012(18) 0.0035(18) 0.0011(16)
C322 0.0087(19) 0.009(2) 0.008(2) 0.0010(17) 0.0033(15) -0.0001(16)
C323 0.0063(16) 0.0065(17) 0.0068(16) 0.0013(12) 0.0035(11) -0.0014(12)
C324 0.009(2) 0.006(2) 0.0074(18) 0.0006(15) 0.0032(15) -0.0017(16)
C325 0.008(2) 0.009(2) 0.0075(18) 0.0004(17) 0.0036(16) -0.0014(17)
C326 0.008(2) 0.005(2) 0.0080(19) -0.0006(16) 0.0033(15) -0.0018(17)
C327 0.0077(19) 0.004(2) 0.005(2) -0.0027(17) 0.0024(17) -0.0009(17)
C328 0.0076(18) 0.005(2) 0.008(2) -0.0020(17) 0.0033(15) 0.0005(16)
C329 0.007(2) 0.007(2) 0.008(2) -0.0006(16) 0.0038(16) 0.0010(17)
C330 0.006(2) 0.008(2) 0.007(2) -0.0001(17) 0.0048(15) 0.0004(16)
C401 0.0092(18) 0.0060(18) 0.0081(15) -0.0002(13) 0.0031(13) -0.0006(15)
C402 0.0083(17) 0.0057(15) 0.0076(18) 0.0007(15) 0.0031(15) -0.0002(13)
C403 0.0079(17) 0.004(2) 0.007(2) 0.0015(18) 0.0025(14) -0.0005(15)
C404 0.009(2) 0.006(2) 0.0068(19) 0.0010(17) 0.0030(14) -0.0007(16)
C405 0.0081(19) 0.004(3) 0.0073(19) 0.0002(17) 0.0021(15) -0.0006(17)
C406 0.0087(17) 0.004(3) 0.0081(17) -0.0010(16) 0.0026(13) 0.0003(17)
C407 0.006(2) 0.004(2) 0.0066(18) -0.0001(14) 0.0020(15) 0.0023(18)
C408 0.004(3) 0.005(2) 0.005(2) 0.0006(14) 0.0017(17) 0.0020(17)
C409 0.005(3) 0.004(2) 0.006(2) 0.0002(15) 0.0015(19) 0.0010(17)
C410 0.007(2) 0.0052(19) 0.006(2) 0.0002(16) 0.0026(18) 0.0009(15)
C411 0.005(2) 0.005(2) 0.004(3) 0.0017(17) 0.0010(18) 0.0006(16)
C412 0.0062(18) 0.004(2) 0.005(2) 0.0022(17) 0.0023(16) 0.0000(14)
C413 0.008(2) 0.006(3) 0.008(2) -0.0009(18) 0.0022(14) 0.0013(16)
C414 0.007(2) 0.007(2) 0.0064(19) -0.0001(16) 0.0026(16) 0.0010(18)
C415 0.007(2) 0.006(2) 0.005(2) -0.0011(15) 0.0024(16) 0.0013(17)
C416 0.007(3) 0.007(2) 0.005(2) 0.0003(16) 0.0023(17) 0.0007(19)
C417 0.005(3) 0.005(2) 0.0054(19) 0.0000(15) 0.0024(18) 0.0007(18)
C418 0.005(3) 0.005(2) 0.006(2) 0.0006(15) 0.002(2) 0.0008(19)
C419 0.006(3) 0.005(2) 0.005(2) -0.0002(16) 0.002(2) 0.0004(18)
C420 0.005(3) 0.004(3) 0.006(3) -0.0012(18) 0.001(2) -0.0004(17)
C421 0.005(3) 0.005(2) 0.004(3) -0.0006(19) 0.0013(19) -0.0001(17)
C422 0.006(2) 0.005(2) 0.005(2) 0.0015(18) 0.0028(16) -0.0002(17)
C423 0.0063(16) 0.0065(17) 0.0068(16) 0.0013(12) 0.0035(11) -0.0014(12)
C424 0.008(2) 0.008(2) 0.008(2) 0.0003(17) 0.0029(16) -0.0001(17)
C425 0.007(3) 0.007(3) 0.008(2) 0.0006(18) 0.0033(16) -0.0007(18)
C426 0.008(2) 0.005(3) 0.007(2) -0.0001(17) 0.0021(16) -0.0004(18)
C427 0.007(2) 0.006(3) 0.007(2) -0.0004(18) 0.0025(19) -0.0005(18)
C428 0.007(2) 0.005(3) 0.007(2) -0.0013(18) 0.0015(15) 0.0002(17)
C429 0.006(2) 0.006(3) 0.006(3) -0.0015(18) 0.0028(18) 0.0007(18)
C430 0.006(2) 0.005(3) 0.005(3) -0.0012(18) 0.0022(16) 0.0010(17)
C501 0.0140(15) 0.0098(15) 0.0147(17) -0.0014(14) 0.0054(13) 0.0007(13)
C502 0.0129(17) 0.0093(16) 0.0144(15) 0.0002(13) 0.0049(12) -0.0008(14)
C503 0.010(2) 0.0096(18) 0.0146(16) -0.0016(13) 0.0056(15) -0.0025(15)
C504 0.011(2) 0.0121(17) 0.0147(19) -0.0006(13) 0.0041(16) 0.0009(16)
C505 0.013(2) 0.0117(17) 0.012(2) 0.0004(15) 0.0028(17) -0.0009(14)
C506 0.0139(17) 0.0112(17) 0.011(2) -0.0028(15) 0.0055(16) -0.0008(13)
C507 0.0140(15) 0.012(2) 0.0161(17) -0.0025(15) 0.0068(13) 0.0013(14)
C508 0.0157(18) 0.009(2) 0.0176(16) -0.0007(16) 0.0042(13) 0.0022(16)
C509 0.0174(16) 0.011(2) 0.0152(18) 0.0015(16) 0.0038(14) 0.0006(16)
C510 0.0167(16) 0.011(2) 0.0147(15) 0.0020(15) 0.0050(13) -0.0021(16)
C511 0.0180(19) 0.014(2) 0.0154(17) 0.0023(15) 0.0083(13) -0.0041(15)
C512 0.016(2) 0.0150(19) 0.0159(17) -0.0005(15) 0.0090(15) -0.0029(16)
C513 0.0169(17) 0.0138(18) 0.013(2) -0.0026(16) 0.0069(15) -0.0021(14)
C514 0.0157(16) 0.015(2) 0.016(2) -0.0031(15) 0.0079(14) 0.0004(14)
C515 0.0151(19) 0.0150(19) 0.0179(19) -0.0025(17) 0.0104(15) 0.0010(15)
C516 0.014(2) 0.015(2) 0.0191(18) -0.0041(16) 0.0070(15) 0.0013(16)
C517 0.014(2) 0.013(2) 0.0178(18) -0.0009(15) 0.0041(15) 0.0036(17)
C518 0.016(2) 0.012(2) 0.0168(19) 0.0010(17) 0.0034(16) 0.0026(17)
C519 0.0172(19) 0.012(2) 0.0156(19) 0.0027(16) 0.0033(15) 0.0012(16)
C520 0.0201(19) 0.015(2) 0.015(2) 0.0024(17) 0.0052(16) 0.0004(18)
C521 0.0197(18) 0.014(2) 0.015(2) 0.0027(16) 0.0077(15) -0.0028(17)
C522 0.012(2) 0.0166(19) 0.017(2) -0.0029(14) 0.0104(18) -0.0033(17)
C523 0.018(3) 0.017(2) 0.0202(19) -0.0016(14) 0.0083(18) 0.0018(18)
C524 0.011(2) 0.0119(19) 0.0172(19) -0.0021(15) 0.0031(17) -0.0003(17)
C525 0.015(2) 0.013(2) 0.019(2) 0.0018(16) 0.0028(18) 0.0016(17)
C526 0.017(2) 0.0128(19) 0.014(2) 0.0024(16) 0.0026(18) 0.0002(16)
C527 0.0188(19) 0.014(2) 0.014(2) 0.0016(18) 0.0044(18) -0.0024(15)
C528 0.0197(17) 0.0159(19) 0.016(2) -0.0003(17) 0.0071(16) -0.0028(14)
C529 0.0189(18) 0.016(2) 0.017(2) 0.0002(18) 0.0096(16) -0.0029(15)
C530 0.018(2) 0.019(2) 0.020(2) -0.0008(17) 0.0100(16) -0.0025(16)
C601 0.0105(18) 0.0096(18) 0.0114(16) 0.0012(13) 0.0041(13) 0.0006(15)
C602 0.0100(19) 0.0098(15) 0.0109(19) 0.0004(15) 0.0038(16) 0.0013(14)
C603 0.0099(19) 0.009(2) 0.009(2) -0.0012(18) 0.0035(15) 0.0009(15)
C604 0.009(2) 0.008(3) 0.009(2) -0.0022(18) 0.0033(15) 0.0005(17)
C605 0.009(2) 0.005(3) 0.009(2) -0.0007(17) 0.0020(16) 0.0001(18)
C606 0.0102(18) 0.009(3) 0.0107(19) 0.0008(17) 0.0035(13) -0.0003(17)
C607 0.010(2) 0.010(2) 0.010(2) 0.0007(15) 0.0038(15) -0.0006(18)
C608 0.010(3) 0.010(2) 0.010(2) -0.0003(14) 0.0037(18) -0.0005(18)
C609 0.008(3) 0.007(2) 0.009(2) -0.0001(16) 0.002(2) -0.0006(18)
C610 0.009(2) 0.008(2) 0.010(3) -0.0001(17) 0.0027(18) 0.0001(16)
C611 0.010(2) 0.008(2) 0.008(3) -0.0012(17) 0.0030(19) 0.0002(16)
C612 0.011(2) 0.009(3) 0.009(3) -0.0011(18) 0.0041(18) 0.0006(14)
C613 0.010(2) 0.009(3) 0.011(2) 0.0006(19) 0.0035(15) -0.0008(17)
C614 0.010(2) 0.009(3) 0.010(2) 0.0007(17) 0.0040(16) -0.0017(18)
C615 0.010(2) 0.011(3) 0.010(2) 0.0004(16) 0.0034(16) -0.0007(17)
C616 0.007(3) 0.009(3) 0.008(2) 0.0010(17) 0.0041(17) -0.0019(19)
C617 0.008(3) 0.009(2) 0.009(2) 0.0006(15) 0.0033(18) -0.0010(19)
C618 0.008(3) 0.009(2) 0.007(2) 0.0000(16) 0.003(2) 0.000(2)
C619 0.007(3) 0.007(2) 0.007(3) -0.0006(16) 0.003(2) -0.0010(18)
C620 0.005(3) 0.006(3) 0.004(3) -0.0006(18) 0.001(2) 0.0002(17)
C621 0.006(3) 0.007(2) 0.006(3) -0.0008(19) 0.002(2) -0.0004(18)
C622 0.012(2) 0.011(3) 0.011(3) 0.000(2) 0.0044(18) -0.0003(17)
C623 0.012(3) 0.012(3) 0.011(3) 0.0016(19) 0.0052(17) 0.0007(19)
C624 0.009(3) 0.009(3) 0.007(2) -0.0011(18) 0.0038(17) 0.0011(18)
C625 0.006(3) 0.007(3) 0.007(2) -0.0007(18) 0.0036(17) 0.0012(19)
C626 0.007(2) 0.006(3) 0.007(2) 0.0005(17) 0.0026(16) 0.0017(19)
C627 0.007(3) 0.006(3) 0.006(3) 0.0006(19) 0.002(2) 0.0010(19)
C628 0.009(2) 0.009(3) 0.008(3) 0.0016(19) 0.0043(16) 0.0003(18)
C629 0.009(3) 0.010(3) 0.008(3) 0.0006(19) 0.0042(19) 0.0003(19)
C630 0.008(2) 0.008(3) 0.009(3) 0.0010(19) 0.0037(17) -0.0002(18)
C701 0.0155(14) 0.0087(16) 0.0161(15) 0.0027(13) 0.0045(12) 0.0004(12)
C702 0.0136(16) 0.0094(13) 0.0152(15) 0.0019(12) 0.0042(14) 0.0033(13)
C703 0.0179(19) 0.0132(18) 0.0172(15) 0.0007(13) 0.0086(13) 0.0047(15)
C704 0.0213(17) 0.015(2) 0.0185(17) -0.0031(14) 0.0081(13) 0.0062(15)
C705 0.0222(17) 0.012(2) 0.0190(16) -0.0034(16) 0.0035(14) 0.0002(15)
C706 0.0169(16) 0.010(2) 0.0197(15) -0.0002(15) 0.0028(12) -0.0020(15)
C707 0.0185(16) 0.0143(18) 0.0162(19) 0.0043(15) 0.0077(13) 0.0007(13)
C708 0.0188(17) 0.0164(17) 0.014(2) 0.0025(15) 0.0068(15) 0.0031(13)
C709 0.0181(19) 0.0150(17) 0.016(2) 0.0003(15) 0.0045(17) 0.0017(14)
C710 0.013(2) 0.0117(16) 0.0153(18) 0.0015(13) 0.0038(15) 0.0000(15)
C711 0.014(2) 0.0146(17) 0.0206(17) 0.0038(14) 0.0058(16) 0.0010(15)
C712 0.017(2) 0.020(2) 0.0220(16) 0.0023(13) 0.0112(15) 0.0014(15)
C713 0.0182(17) 0.016(2) 0.0236(16) 0.0039(14) 0.0067(13) -0.0032(16)
C714 0.0190(16) 0.018(2) 0.0229(18) 0.0053(16) 0.0099(14) -0.0003(15)
C715 0.0195(19) 0.021(2) 0.0232(19) 0.0055(15) 0.0117(14) 0.0002(14)
C716 0.0210(17) 0.022(2) 0.019(2) 0.0032(16) 0.0110(15) 0.0045(15)
C717 0.0215(16) 0.0178(19) 0.015(2) 0.0013(16) 0.0081(16) 0.0038(14)
C718 0.0236(19) 0.0186(18) 0.018(2) -0.0024(17) 0.0067(17) 0.0030(14)
C719 0.020(2) 0.0159(18) 0.016(2) -0.0019(16) 0.0035(17) 0.0004(15)
C720 0.020(2) 0.017(2) 0.022(2) -0.0010(15) 0.0036(18) -0.0014(16)
C721 0.017(2) 0.0170(17) 0.023(2) 0.0029(16) 0.0059(17) -0.0032(17)
C722 0.020(2) 0.020(2) 0.0228(18) 0.0027(15) 0.0120(15) 0.0045(17)
C723 0.025(2) 0.023(2) 0.022(2) 0.0002(17) 0.0120(15) 0.0039(16)
C724 0.0221(17) 0.021(2) 0.0183(19) -0.0032(15) 0.0093(15) 0.0057(15)
C725 0.0230(17) 0.020(2) 0.018(2) -0.0024(16) 0.0064(15) 0.0032(16)
C726 0.0214(17) 0.014(2) 0.0194(19) -0.0037(16) 0.0031(14) -0.0005(15)
C727 0.021(2) 0.016(2) 0.0217(19) -0.0006(17) 0.0043(16) -0.0026(17)
C728 0.018(2) 0.018(2) 0.0240(17) 0.0013(16) 0.0054(14) -0.0029(16)
C729 0.018(2) 0.020(2) 0.0251(19) 0.0040(16) 0.0077(16) -0.0016(16)
C730 0.019(2) 0.021(2) 0.0248(19) 0.0040(15) 0.0102(15) -0.0002(16)
C801 0.0102(18) 0.0096(18) 0.010(2) -0.0003(15) 0.0035(14) -0.0009(15)
C802 0.010(2) 0.0095(17) 0.0099(18) -0.0004(14) 0.0033(14) -0.0003(15)
C803 0.009(2) 0.009(3) 0.0096(19) -0.0007(16) 0.0035(15) 0.0006(18)
C804 0.009(2) 0.008(3) 0.009(2) -0.0002(18) 0.0030(15) 0.0006(18)
C805 0.009(2) 0.008(3) 0.009(2) 0.0005(18) 0.0028(15) -0.0002(18)
C806 0.0101(19) 0.009(3) 0.009(2) 0.0001(18) 0.0037(15) -0.0008(17)
C807 0.009(2) 0.009(2) 0.009(3) 0.0004(18) 0.0032(18) -0.0001(14)
C808 0.009(3) 0.008(2) 0.009(3) 0.0001(18) 0.0030(19) 0.0004(15)
C809 0.009(3) 0.009(2) 0.009(3) 0.0000(16) 0.003(2) 0.0003(18)
C810 0.009(3) 0.009(2) 0.009(2) -0.0001(15) 0.0033(18) 0.0002(18)
C811 0.009(3) 0.009(3) 0.010(2) 0.0002(17) 0.0037(18) 0.0004(19)
C812 0.010(3) 0.009(3) 0.010(2) -0.0002(17) 0.0035(17) 0.0005(18)
C813 0.010(2) 0.009(3) 0.010(3) 0.0005(18) 0.0035(16) -0.0002(17)
C814 0.009(2) 0.009(3) 0.009(3) 0.0006(19) 0.0035(17) -0.0002(16)
C815 0.008(2) 0.009(3) 0.008(3) 0.0006(19) 0.0032(18) -0.0005(15)
C816 0.008(3) 0.008(3) 0.008(3) 0.000(2) 0.003(2) -0.0001(16)
C817 0.008(3) 0.008(3) 0.008(3) 0.0003(19) 0.003(2) 0.0003(17)
C818 0.008(3) 0.008(3) 0.008(3) 0.0001(18) 0.002(2) -0.0002(18)
C819 0.008(3) 0.009(3) 0.009(3) -0.0001(17) 0.003(2) 0.0003(18)
C820 0.009(4) 0.010(3) 0.009(3) 0.0002(16) 0.004(2) 0.000(2)
C821 0.009(3) 0.010(3) 0.010(3) 0.0002(16) 0.004(2) 0.000(2)
C822 0.008(3) 0.009(3) 0.009(3) -0.0008(19) 0.0039(18) 0.000(2)
C823 0.009(3) 0.009(3) 0.008(3) -0.0004(19) 0.0036(18) 0.000(2)
C824 0.008(3) 0.008(3) 0.008(3) -0.0011(19) 0.0032(17) 0.0000(17)
C825 0.008(3) 0.007(3) 0.008(3) -0.0008(19) 0.0024(19) -0.0003(19)
C826 0.008(3) 0.008(3) 0.008(3) 0.0000(17) 0.0032(17) -0.0006(19)
C827 0.009(3) 0.009(3) 0.009(3) -0.0006(19) 0.0036(19) -0.0006(19)
C828 0.010(3) 0.009(3) 0.009(3) -0.0001(19) 0.0037(17) -0.0002(19)
C829 0.007(3) 0.008(3) 0.007(3) 0.0006(19) 0.0036(18) -0.0005(18)
C830 0.008(3) 0.009(3) 0.008(3) -0.0001(19) 0.0035(18) -0.0004(18)

loop_
_atom_type_symbol
_atom_type_description
_atom_type_scat_dispersion_real
_atom_type_scat_dispersion_imag
_atom_type_scat_source
C C 0.0033 0.0016 'International Tables Vol C Tables 4.2.6.8 and 6.1.1.4'
H H 0.0000 0.0000 'International Tables Vol C Tables 4.2.6.8 and 6.1.1.4'
P P 0.1023 0.0942 'International Tables Vol C Tables 4.2.6.8 and 6.1.1.4'
Ni Ni 0.3393 1.1124 'International Tables Vol C Tables 4.2.6.8 and 6.1.1.4'

loop_
_geom_angle_atom_site_label_1
_geom_angle_atom_site_label_2
_geom_angle_atom_site_label_3
_geom_angle
_geom_angle_site_symmetry_1
_geom_angle_site_symmetry_3
C101 Ni1 C302 133.65(16) . .
C101 Ni1 C301 104.29(15) . .
C302 Ni1 C301 40.32(12) . .
C202 Ni1 C402 140.2(2) . .
C202 Ni1 C401 107.4(2) . .
C402 Ni1 C401 40.17(13) . .
C202 Ni1 C201 40.41(13) . .
C402 Ni1 C201 111.8(2) . .
C401 Ni1 C201 101.9(2) . .
C101 Ni1 C102 40.34(12) . .
C302 Ni1 C102 111.05(15) . .
C301 Ni1 C102 108.26(16) . .
C101 Ni1 P1 119.64(16) . .
C202 Ni1 P1 115.79(19) . .
C302 Ni1 P1 91.62(14) . .
C301 Ni1 P1 131.38(16) . .
C402 Ni1 P1 91.17(16) . .
C401 Ni1 P1 131.34(18) . .
C201 Ni1 P1 97.00(18) . .
C102 Ni1 P1 93.99(15) . .
C101 Ni1 P2 93.51(15) . .
C202 Ni1 P2 92.00(17) . .
C302 Ni1 P2 115.28(15) . .
C301 Ni1 P2 96.99(15) . .
C402 Ni1 P2 112.57(18) . .
C401 Ni1 P2 99.95(17) . .
C201 Ni1 P2 131.79(18) . .
C102 Ni1 P2 130.93(15) . .
P1 Ni1 P2 99.89(6) . .
C11 P1 C12 100.6(6) . .
C11 P1 C13 99.0(6) . .
C12 P1 C13 101.1(5) . .
C11 P1 Ni1 115.9(4) . .
C12 P1 Ni1 116.1(4) . .
C13 P1 Ni1 120.7(4) . .
C14 P2 C15 102.2(5) . .
C14 P2 C16 96.9(6) . .
C15 P2 C16 101.5(5) . .
C14 P2 Ni1 115.0(4) . .
C15 P2 Ni1 114.6(4) . .
C16 P2 Ni1 123.2(4) . .
C802 Ni2 C601 101.7(3) . .
C501 Ni2 C701 101.59(15) . .
C501 Ni2 C702 135.17(15) . .
C701 Ni2 C702 40.34(11) . .
C802 Ni2 C602 135.8(3) . .
C601 Ni2 C602 40.39(14) . .
C501 Ni2 C502 40.43(11) . .
C701 Ni2 C502 107.02(15) . .
C702 Ni2 C502 115.68(12) . .
C802 Ni2 C801 40.25(17) . .
C601 Ni2 C801 106.4(3) . .
C602 Ni2 C801 115.9(3) . .
C802 Ni2 P4 95.0(3) . .
C501 Ni2 P4 120.65(15) . .
C601 Ni2 P4 104.4(2) . .
C701 Ni2 P4 130.94(15) . .
C702 Ni2 P4 90.61(14) . .
C602 Ni2 P4 113.4(2) . .
C502 Ni2 P4 92.26(14) . .
C801 Ni2 P4 129.6(3) . .
C802 Ni2 P3 119.0(3) . .
C501 Ni2 P3 93.95(15) . .
C601 Ni2 P3 129.5(2) . .
C701 Ni2 P3 99.91(15) . .
C702 Ni2 P3 112.08(15) . .
C602 Ni2 P3 89.36(19) . .
C502 Ni2 P3 130.16(15) . .
C801 Ni2 P3 89.3(3) . .
P4 Ni2 P3 100.76(7) . .
C22 P3 C21 100.6(5) . .
C22 P3 C23 100.7(6) . .
C21 P3 C23 98.8(6) . .
C22 P3 Ni2 116.9(4) . .
C21 P3 Ni2 121.4(4) . .
C23 P3 Ni2 114.9(5) . .
C24 P4 C26 97.2(6) . .
C24 P4 C25 101.7(5) . .
C26 P4 C25 103.6(6) . .
C24 P4 Ni2 122.8(4) . .
C26 P4 Ni2 115.1(4) . .
C25 P4 Ni2 113.5(4) . .
C102 C101 C106 117.2(3) . .
C102 C101 C107 117.9(3) . .
C106 C101 C107 104.6(3) . .
C102 C101 Ni1 71.5(2) . .
C106 C101 Ni1 120.3(3) . .
C107 C101 Ni1 123.2(3) . .
C101 C102 C110 118.0(3) . .
C101 C102 C103 117.6(3) . .
C110 C102 C103 104.9(3) . .
C101 C102 Ni1 68.2(2) . .
C110 C102 Ni1 124.1(3) . .
C103 C102 Ni1 121.0(3) . .
C104 C103 C112 119.4(3) . .
C104 C103 C102 122.9(3) . .
C112 C103 C102 108.3(3) . .
C103 C104 C105 119.5(3) . .
C103 C104 C124 120.2(4) . .
C105 C104 C124 108.2(3) . .
C106 C105 C126 120.3(4) . .
C106 C105 C104 120.1(3) . .
C126 C105 C104 108.1(3) . .
C105 C106 C113 120.0(3) . .
C105 C106 C101 122.3(3) . .
C113 C106 C101 108.6(3) . .
C108 C107 C114 120.1(3) . .
C108 C107 C101 121.3(3) . .
C114 C107 C101 108.6(3) . .
C107 C108 C109 120.7(3) . .
C107 C108 C117 119.7(4) . .
C109 C108 C117 108.5(3) . .
C110 C109 C108 120.4(3) . .
C110 C109 C119 120.2(4) . .
C108 C109 C119 107.9(3) . .
C109 C110 C111 119.5(3) . .
C109 C110 C102 121.3(3) . .
C111 C110 C102 109.1(3) . .
C121 C111 C112 120.9(4) . .
C121 C111 C110 119.5(4) . .
C112 C111 C110 108.3(3) . .
C122 C112 C111 121.3(4) . .
C122 C112 C103 119.0(4) . .
C111 C112 C103 108.8(3) . .
C128 C113 C114 121.0(4) . .
C128 C113 C106 119.2(4) . .
C114 C113 C106 108.9(3) . .
C115 C114 C113 120.8(4) . .
C115 C114 C107 119.3(4) . .
C113 C114 C107 108.5(3) . .
C114 C115 C116 120.2(4) . .
C114 C115 C130 117.4(4) . .
C116 C115 C130 110.2(4) . .
C117 C116 C115 120.5(3) . .
C117 C116 C123 118.5(5) . 3_667
C115 C116 C123 107.2(4) . 3_667
C116 C117 C118 121.0(4) . .
C116 C117 C108 120.1(4) . .
C118 C117 C108 107.6(3) . .
C125 C118 C117 120.9(5) 3_667 .
C125 C118 C119 119.0(5) 3_667 .
C117 C118 C119 108.7(3) . .
C120 C119 C118 121.2(4) . .
C120 C119 C109 119.9(4) . .
C118 C119 C109 107.3(3) . .
C119 C120 C121 120.4(3) . .
C119 C120 C127 119.6(5) . 3_667
C121 C120 C127 107.7(6) . 3_667
C111 C121 C120 120.5(4) . .
C111 C121 C129 118.2(5) . 3_667
C120 C121 C129 109.3(6) . 3_667
C123 C122 C112 120.5(4) . .
C123 C122 C130 109.4(6) . 3_667
C112 C122 C130 116.9(5) . 3_667
C124 C123 C122 120.9(4) . .
C124 C123 C116 120.1(5) . 3_667
C122 C123 C116 108.7(6) . 3_667
C123 C124 C125 121.7(4) . .
C123 C124 C104 119.9(4) . .
C125 C124 C104 106.6(3) . .
C118 C125 C126 119.7(5) 3_667 .
C118 C125 C124 117.7(5) 3_667 .
C126 C125 C124 109.7(3) . .
C127 C126 C125 121.3(4) . .
C127 C126 C105 119.7(4) . .
C125 C126 C105 107.4(3) . .
C126 C127 C128 120.5(3) . .
C126 C127 C120 119.2(5) . 3_667
C128 C127 C120 107.8(5) . 3_667
C113 C128 C127 120.2(4) . .
C113 C128 C129 117.6(4) . .
C127 C128 C129 109.7(4) . .
C130 C129 C128 121.3(4) . .
C130 C129 C121 121.0(7) . 3_667
C128 C129 C121 105.5(5) . 3_667
C129 C130 C115 121.7(4) . .
C129 C130 C122 121.8(7) . 3_667
C115 C130 C122 104.4(5) . 3_667
C202 C201 C206 117.3(3) . .
C202 C201 C207 117.8(3) . .
C206 C201 C207 104.6(3) . .
C202 C201 Ni1 68.4(3) . .
C206 C201 Ni1 123.5(3) . .
C207 C201 Ni1 122.2(3) . .
C201 C202 C210 118.1(3) . .
C201 C202 C203 117.6(3) . .
C210 C202 C203 104.9(3) . .
C201 C202 Ni1 71.1(3) . .
C210 C202 Ni1 120.9(3) . .
C203 C202 Ni1 121.9(3) . .
C204 C203 C212 119.4(3) . .
C204 C203 C202 122.8(3) . .
C212 C203 C202 108.3(3) . .
C203 C204 C205 119.5(3) . .
C203 C204 C224 120.2(4) . .
C205 C204 C224 108.1(3) . .
C206 C205 C226 120.2(4) . .
C206 C205 C204 120.1(3) . .
C226 C205 C204 108.2(3) . .
C205 C206 C213 120.1(3) . .
C205 C206 C201 122.3(3) . .
C213 C206 C201 108.6(3) . .
C208 C207 C214 120.2(3) . .
C208 C207 C201 121.3(3) . .
C214 C207 C201 108.7(3) . .
C207 C208 C209 120.8(3) . .
C207 C208 C217 119.7(4) . .
C209 C208 C217 108.5(3) . .
C210 C209 C208 120.3(3) . .
C210 C209 C219 120.1(4) . .
C208 C209 C219 107.9(3) . .
C209 C210 C211 119.5(3) . .
C209 C210 C202 121.4(3) . .
C211 C210 C202 109.1(3) . .
C221 C211 C212 120.7(4) . .
C221 C211 C210 119.6(4) . .
C212 C211 C210 108.3(3) . .
C222 C212 C211 121.2(4) . .
C222 C212 C203 119.0(4) . .
C211 C212 C203 108.8(3) . .
C228 C213 C214 121.0(4) . .
C228 C213 C206 119.2(4) . .
C214 C213 C206 108.9(3) . .
C215 C214 C213 120.8(4) . .
C215 C214 C207 119.2(4) . .
C213 C214 C207 108.4(3) . .
C214 C215 C216 120.3(4) . .
C214 C215 C230 117.5(4) . .
C216 C215 C230 110.3(4) . .
C217 C216 C215 120.6(3) . .
C217 C216 C223 120.4(7) . 3_667
C215 C216 C223 107.3(6) . 3_667
C216 C217 C218 121.1(4) . .
C216 C217 C208 120.1(4) . .
C218 C217 C208 107.6(3) . .
C225 C218 C217 118.6(7) 3_667 .
C225 C218 C219 120.9(7) 3_667 .
C217 C218 C219 108.7(3) . .
C220 C219 C218 121.2(4) . .
C220 C219 C209 119.9(4) . .
C218 C219 C209 107.3(3) . .
C219 C220 C221 120.4(3) . .
C219 C220 C227 117.8(7) . 3_667
C221 C220 C227 109.4(9) . 3_667
C211 C221 C220 120.4(4) . .
C211 C221 C229 118.7(7) . 3_667
C220 C221 C229 107.8(9) . 3_667
C223 C222 C212 120.5(4) . .
C223 C222 C230 109.3(9) . 3_667
C212 C222 C230 117.0(7) . 3_667
C224 C223 C222 120.9(4) . .
C224 C223 C216 116.9(7) . 3_667
C222 C223 C216 108.3(9) . 3_667
C223 C224 C225 121.8(4) . .
C223 C224 C204 119.9(4) . .
C225 C224 C204 106.7(3) . .
C218 C225 C226 118.3(7) 3_667 .
C218 C225 C224 121.1(7) 3_667 .
C226 C225 C224 109.7(3) . .
C227 C226 C225 121.4(4) . .
C227 C226 C205 119.8(4) . .
C225 C226 C205 107.3(4) . .
C226 C227 C228 120.6(3) . .
C226 C227 C220 120.3(7) . 3_667
C228 C227 C220 106.3(6) . 3_667
C213 C228 C227 120.1(4) . .
C213 C228 C229 117.6(4) . .
C227 C228 C229 109.7(4) . .
C230 C229 C221 121.8(11) . 3_667
C230 C229 C228 121.4(4) . .
C221 C229 C228 106.8(7) 3_667 .
C229 C230 C215 121.6(4) . .
C229 C230 C222 120.6(11) . 3_667
C215 C230 C222 104.9(7) . 3_667
C302 C301 C306 117.1(3) . .
C302 C301 C307 117.8(3) . .
C306 C301 C307 104.6(3) . .
C302 C301 Ni1 69.8(2) . .
C306 C301 Ni1 123.4(3) . .
C307 C301 Ni1 121.5(3) . .
C301 C302 C310 118.1(3) . .
C301 C302 C303 117.7(3) . .
C310 C302 C303 104.9(3) . .
C301 C302 Ni1 69.9(2) . .
C310 C302 Ni1 121.0(3) . .
C303 C302 Ni1 122.7(3) . .
C304 C303 C312 119.4(3) . .
C304 C303 C302 122.8(3) . .
C312 C303 C302 108.3(3) . .
C303 C304 C305 119.4(3) . .
C303 C304 C324 120.2(4) . .
C305 C304 C324 108.2(3) . .
C306 C305 C326 120.3(4) . .
C306 C305 C304 120.2(3) . .
C326 C305 C304 108.1(3) . .
C305 C306 C313 120.0(3) . .
C305 C306 C301 122.3(3) . .
C313 C306 C301 108.6(3) . .
C308 C307 C314 120.1(3) . .
C308 C307 C301 121.3(3) . .
C314 C307 C301 108.7(3) . .
C307 C308 C309 120.8(3) . .
C307 C308 C317 119.7(3) . .
C309 C308 C317 108.5(3) . .
C310 C309 C308 120.3(3) . .
C310 C309 C319 120.2(4) . .
C308 C309 C319 107.9(3) . .
C309 C310 C311 119.5(3) . .
C309 C310 C302 121.4(3) . .
C311 C310 C302 109.1(3) . .
C321 C311 C312 120.8(4) . .
C321 C311 C310 119.5(4) . .
C312 C311 C310 108.3(3) . .
C322 C312 C311 121.2(4) . .
C322 C312 C303 119.1(4) . .
C311 C312 C303 108.8(3) . .
C328 C313 C314 121.1(4) . .
C328 C313 C306 119.2(4) . .
C314 C313 C306 108.9(3) . .
C315 C314 C313 120.7(4) . .
C315 C314 C307 119.2(4) . .
C313 C314 C307 108.4(3) . .
C314 C315 C316 120.2(4) . .
C314 C315 C330 117.5(4) . .
C316 C315 C330 110.2(4) . .
C317 C316 C315 120.5(3) . .
C317 C316 C323 119.8(5) . 3_657
C315 C316 C323 107.2(5) . 3_657
C316 C317 C318 121.2(4) . .
C316 C317 C308 120.2(4) . .
C318 C317 C308 107.6(3) . .
C325 C318 C317 119.2(5) 3_657 .
C325 C318 C319 118.7(6) 3_657 .
C317 C318 C319 108.6(3) . .
C320 C319 C318 121.2(4) . .
C320 C319 C309 119.8(4) . .
C318 C319 C309 107.3(3) . .
C319 C320 C321 120.5(3) . .
C319 C320 C327 120.0(6) . 3_657
C321 C320 C327 107.2(7) . 3_657
C311 C321 C320 120.4(4) . .
C311 C321 C329 118.1(6) . 3_657
C320 C321 C329 109.9(7) . 3_657
C323 C322 C312 120.5(4) . .
C323 C322 C330 109.7(7) . 3_657
C312 C322 C330 116.7(5) . 3_657
C324 C323 C322 120.9(3) . .
C324 C323 C316 119.2(5) . 3_657
C322 C323 C316 108.5(7) . 3_657
C323 C324 C325 121.8(4) . .
C323 C324 C304 119.9(4) . .
C325 C324 C304 106.6(3) . .
C318 C325 C326 119.6(5) 3_657 .
C318 C325 C324 118.7(5) 3_657 .
C326 C325 C324 109.7(3) . .
C327 C326 C325 121.5(4) . .
C327 C326 C305 119.7(4) . .
C325 C326 C305 107.4(3) . .
C326 C327 C328 120.6(3) . .
C326 C327 C320 119.0(5) . 3_657
C328 C327 C320 107.4(5) . 3_657
C313 C328 C327 120.1(4) . .
C313 C328 C329 117.6(4) . .
C327 C328 C329 109.6(4) . .
C330 C329 C321 121.7(7) . 3_657
C330 C329 C328 121.3(4) . .
C321 C329 C328 106.0(5) 3_657 .
C329 C330 C315 121.7(4) . .
C329 C330 C322 121.4(8) . 3_657
C315 C330 C322 104.4(5) . 3_657
C402 C401 C406 117.2(3) . .
C402 C401 C407 117.8(3) . .
C406 C401 C407 104.6(3) . .
C402 C401 Ni1 69.8(3) . .
C406 C401 Ni1 123.4(3) . .
C407 C401 Ni1 121.3(3) . .
C401 C402 C410 118.1(3) . .
C401 C402 C403 117.7(3) . .
C410 C402 C403 104.9(3) . .
C401 C402 Ni1 70.0(3) . .
C410 C402 Ni1 120.9(3) . .
C403 C402 Ni1 122.8(3) . .
C404 C403 C412 119.4(3) . .
C404 C403 C402 122.8(3) . .
C412 C403 C402 108.3(3) . .
C403 C404 C405 119.5(3) . .
C403 C404 C424 120.3(4) . .
C405 C404 C424 108.1(3) . .
C406 C405 C426 120.2(4) . .
C406 C405 C404 120.1(3) . .
C426 C405 C404 108.2(3) . .
C405 C406 C413 120.0(3) . .
C405 C406 C401 122.3(3) . .
C413 C406 C401 108.6(3) . .
C408 C407 C414 120.1(3) . .
C408 C407 C401 121.3(3) . .
C414 C407 C401 108.7(3) . .
C407 C408 C409 120.8(3) . .
C407 C408 C417 119.7(4) . .
C409 C408 C417 108.5(3) . .
C410 C409 C408 120.3(3) . .
C410 C409 C419 120.1(4) . .
C408 C409 C419 107.9(3) . .
C409 C410 C411 119.5(3) . .
C409 C410 C402 121.4(3) . .
C411 C410 C402 109.1(3) . .
C421 C411 C412 120.8(4) . .
C421 C411 C410 119.6(4) . .
C412 C411 C410 108.3(3) . .
C422 C412 C411 121.2(4) . .
C422 C412 C403 119.0(4) . .
C411 C412 C403 108.8(3) . .
C428 C413 C414 121.0(4) . .
C428 C413 C406 119.2(4) . .
C414 C413 C406 108.9(3) . .
C415 C414 C413 120.8(4) . .
C415 C414 C407 119.2(4) . .
C413 C414 C407 108.4(3) . .
C414 C415 C416 120.3(4) . .
C414 C415 C430 117.5(4) . .
C416 C415 C430 110.2(4) . .
C417 C416 C415 120.5(3) . .
C417 C416 C423 119.3(7) . 3_657
C415 C416 C423 106.8(7) . 3_657
C416 C417 C418 121.2(4) . .
C416 C417 C408 120.1(4) . .
C418 C417 C408 107.6(3) . .
C425 C418 C417 119.8(7) 3_657 .
C425 C418 C419 121.8(7) 3_657 .
C417 C418 C419 108.6(3) . .
C420 C419 C418 121.2(4) . .
C420 C419 C409 119.9(4) . .
C418 C419 C409 107.3(3) . .
C419 C420 C421 120.4(3) . .
C419 C420 C427 117.0(7) . 3_657
C421 C420 C427 109.0(9) . 3_657
C411 C421 C420 120.4(4) . .
C411 C421 C429 118.0(7) . 3_657
C420 C421 C429 108.2(9) . 3_657
C423 C422 C412 120.5(4) . .
C423 C422 C430 109.1(9) . 3_657
C412 C422 C430 116.9(7) . 3_657
C424 C423 C422 120.9(4) . .
C424 C423 C416 118.8(7) . 3_657
C422 C423 C416 109.3(9) . 3_657
C423 C424 C425 121.8(4) . .
C423 C424 C404 119.8(4) . .
C425 C424 C404 106.7(3) . .
C418 C425 C426 117.5(7) 3_657 .
C418 C425 C424 119.1(7) 3_657 .
C426 C425 C424 109.7(3) . .
C427 C426 C425 121.4(4) . .
C427 C426 C405 119.8(4) . .
C425 C426 C405 107.3(3) . .
C426 C427 C428 120.5(3) . .
C426 C427 C420 121.1(7) . 3_657
C428 C427 C420 106.9(6) . 3_657
C413 C428 C427 120.2(4) . .
C413 C428 C429 117.7(4) . .
C427 C428 C429 109.8(4) . .
C430 C429 C428 121.4(4) . .
C430 C429 C421 121.1(10) . 3_657
C428 C429 C421 106.1(7) . 3_657
C429 C430 C415 121.7(4) . .
C429 C430 C422 121.9(10) . 3_657
C415 C430 C422 104.5(7) . 3_657
C502 C501 C506 117.3(3) . .
C502 C501 C507 117.9(3) . .
C506 C501 C507 104.7(3) . .
C502 C501 Ni2 72.1(2) . .
C506 C501 Ni2 120.8(3) . .
C507 C501 Ni2 122.1(3) . .
C501 C502 C510 118.1(3) . .
C501 C502 C503 117.5(3) . .
C510 C502 C503 104.9(3) . .
C501 C502 Ni2 67.5(2) . .
C510 C502 Ni2 123.5(3) . .
C503 C502 Ni2 122.1(3) . .
C504 C503 C512 119.4(3) . .
C504 C503 C502 122.8(3) . .
C512 C503 C502 108.3(3) . .
C503 C504 C505 119.6(3) . .
C503 C504 C524 120.2(4) . .
C505 C504 C524 108.2(3) . .
C506 C505 C526 120.3(4) . .
C506 C505 C504 120.0(3) . .
C526 C505 C504 108.1(3) . .
C505 C506 C513 120.0(3) . .
C505 C506 C501 122.3(3) . .
C513 C506 C501 108.5(3) . .
C508 C507 C514 120.1(3) . .
C508 C507 C501 121.3(3) . .
C514 C507 C501 108.7(3) . .
C507 C508 C509 120.8(3) . .
C507 C508 C517 119.8(3) . .
C509 C508 C517 108.5(3) . .
C510 C509 C508 120.3(3) . .
C510 C509 C519 120.2(4) . .
C508 C509 C519 107.9(3) . .
C509 C510 C511 119.5(3) . .
C509 C510 C502 121.4(3) . .
C511 C510 C502 109.1(3) . .
C521 C511 C512 120.8(4) . .
C521 C511 C510 119.6(4) . .
C512 C511 C510 108.3(3) . .
C522 C512 C511 121.1(4) . .
C522 C512 C503 119.0(3) . .
C511 C512 C503 108.8(3) . .
C528 C513 C514 120.9(4) . .
C528 C513 C506 119.2(4) . .
C514 C513 C506 109.0(3) . .
C515 C514 C513 120.8(3) . .
C515 C514 C507 119.2(4) . .
C513 C514 C507 108.4(3) . .
C514 C515 C516 120.3(4) . .
C514 C515 C530 117.5(4) . .
C516 C515 C530 110.1(4) . .
C517 C516 C515 120.6(3) . .
C517 C516 C523 119.4(5) . 3_565
C515 C516 C523 106.6(5) . 3_565
C516 C517 C518 120.9(4) . .
C516 C517 C508 120.1(4) . .
C518 C517 C508 107.6(3) . .
C525 C518 C517 120.0(5) 3_565 .
C525 C518 C519 119.3(5) 3_565 .
C517 C518 C519 108.6(3) . .
C520 C519 C518 121.2(4) . .
C520 C519 C509 119.9(4) . .
C518 C519 C509 107.3(3) . .
C519 C520 C521 120.4(3) . .
C519 C520 C527 119.4(5) . 3_565
C521 C520 C527 107.6(6) . 3_565
C511 C521 C520 120.4(4) . .
C511 C521 C529 117.0(5) . 3_565
C520 C521 C529 109.4(6) . 3_565
C523 C522 C512 120.5(4) . .
C523 C522 C530 109.7(6) . 3_565
C512 C522 C530 117.8(5) . 3_565
C524 C523 C522 120.9(3) . .
C524 C523 C516 119.3(5) . 3_565
C522 C523 C516 108.7(6) . 3_565
C523 C524 C525 121.8(4) . .
C523 C524 C504 119.9(4) . .
C525 C524 C504 106.7(3) . .
C518 C525 C526 119.6(5) 3_565 .
C518 C525 C524 118.5(5) 3_565 .
C526 C525 C524 109.7(3) . .
C527 C526 C525 121.2(4) . .
C527 C526 C505 119.8(4) . .
C525 C526 C505 107.3(3) . .
C526 C527 C528 120.5(3) . .
C526 C527 C520 119.4(5) . 3_565
C528 C527 C520 107.3(5) . 3_565
C513 C528 C527 120.2(4) . .
C513 C528 C529 117.7(4) . .
C527 C528 C529 109.8(4) . .
C530 C529 C521 123.2(6) . 3_565
C530 C529 C528 121.3(4) . .
C521 C529 C528 105.7(5) 3_565 .
C529 C530 C522 120.0(7) . 3_565
C529 C530 C515 121.6(4) . .
C522 C530 C515 104.8(5) 3_565 .
C602 C601 C606 117.2(3) . .
C602 C601 C607 117.9(3) . .
C606 C601 C607 104.6(3) . .
C602 C601 Ni2 71.9(3) . .
C606 C601 Ni2 125.1(3) . .
C607 C601 Ni2 118.2(3) . .
C601 C602 C610 118.1(3) . .
C601 C602 C603 117.6(3) . .
C610 C602 C603 104.9(3) . .
C601 C602 Ni2 67.7(3) . .
C610 C602 Ni2 119.4(3) . .
C603 C602 Ni2 125.9(3) . .
C604 C603 C612 119.4(3) . .
C604 C603 C602 122.8(3) . .
C612 C603 C602 108.3(3) . .
C603 C604 C605 119.5(3) . .
C603 C604 C624 120.2(4) . .
C605 C604 C624 108.2(3) . .
C606 C605 C626 120.3(4) . .
C606 C605 C604 120.1(3) . .
C626 C605 C604 108.1(3) . .
C605 C606 C613 120.1(3) . .
C605 C606 C601 122.3(3) . .
C613 C606 C601 108.6(3) . .
C608 C607 C614 120.1(3) . .
C608 C607 C601 121.3(3) . .
C614 C607 C601 108.7(3) . .
C607 C608 C609 120.8(3) . .
C607 C608 C617 119.7(4) . .
C609 C608 C617 108.5(3) . .
C610 C609 C608 120.3(3) . .
C610 C609 C619 120.2(4) . .
C608 C609 C619 107.9(3) . .
C609 C610 C611 119.5(3) . .
C609 C610 C602 121.3(3) . .
C611 C610 C602 109.1(3) . .
C621 C611 C612 120.8(4) . .
C621 C611 C610 119.5(4) . .
C612 C611 C610 108.3(3) . .
C622 C612 C611 121.2(4) . .
C622 C612 C603 119.0(4) . .
C611 C612 C603 108.8(3) . .
C628 C613 C614 121.0(4) . .
C628 C613 C606 119.1(4) . .
C614 C613 C606 108.9(3) . .
C615 C614 C613 120.8(4) . .
C615 C614 C607 119.2(4) . .
C613 C614 C607 108.4(3) . .
C614 C615 C616 120.2(4) . .
C614 C615 C630 117.4(4) . .
C616 C615 C630 110.2(4) . .
C617 C616 C615 120.6(3) . .
C617 C616 C623 120.4(9) . 3_565
C615 C616 C623 108.1(9) . 3_565
C616 C617 C618 121.2(4) . .
C616 C617 C608 120.1(4) . .
C618 C617 C608 107.6(3) . .
C617 C618 C625 118.7(9) . 3_565
C617 C618 C619 108.7(3) . .
C625 C618 C619 118.6(9) 3_565 .
C620 C619 C618 121.2(4) . .
C620 C619 C609 119.8(4) . .
C618 C619 C609 107.3(3) . .
C619 C620 C621 120.5(3) . .
C619 C620 C627 120.1(9) . 3_565
C621 C620 C627 106.9(11) . 3_565
C611 C621 C620 120.4(4) . .
C611 C621 C629 117.5(8) . 3_565
C620 C621 C629 110.4(11) . 3_565
C623 C622 C612 120.5(4) . .
C623 C622 C630 111.0(13) . 3_565
C612 C622 C630 117.1(8) . 3_565
C624 C623 C622 120.9(4) . .
C624 C623 C616 118.8(9) . 3_565
C622 C623 C616 107.1(13) . 3_565
C623 C624 C625 121.9(4) . .
C623 C624 C604 119.9(4) . .
C625 C624 C604 106.7(3) . .
C618 C625 C626 119.4(9) 3_565 .
C618 C625 C624 119.0(9) 3_565 .
C626 C625 C624 109.7(3) . .
C627 C626 C625 121.4(4) . .
C627 C626 C605 119.7(4) . .
C625 C626 C605 107.3(3) . .
C626 C627 C628 120.6(3) . .
C626 C627 C620 119.3(9) . 3_565
C628 C627 C620 107.5(8) . 3_565
C627 C628 C613 120.2(4) . .
C627 C628 C629 109.7(4) . .
C613 C628 C629 117.6(4) . .
C630 C629 C621 123.2(14) . 3_565
C630 C629 C628 121.3(4) . .
C621 C629 C628 105.5(8) 3_565 .
C629 C630 C615 121.6(4) . .
C629 C630 C622 120.0(14) . 3_565
C615 C630 C622 103.6(8) . 3_565
C702 C701 C706 117.2(3) . .
C702 C701 C707 117.8(3) . .
C706 C701 C707 104.6(3) . .
C702 C701 Ni2 70.6(2) . .
C706 C701 Ni2 123.9(3) . .
C707 C701 Ni2 120.3(3) . .
C701 C702 C710 118.1(3) . .
C701 C702 C703 117.7(3) . .
C710 C702 C703 104.9(3) . .
C701 C702 Ni2 69.0(2) . .
C710 C702 Ni2 120.5(2) . .
C703 C702 Ni2 123.8(3) . .
C704 C703 C712 119.3(3) . .
C704 C703 C702 122.8(3) . .
C712 C703 C702 108.2(3) . .
C703 C704 C705 119.4(3) . .
C703 C704 C724 120.2(3) . .
C705 C704 C724 108.1(3) . .
C706 C705 C726 120.3(4) . .
C706 C705 C704 120.1(3) . .
C726 C705 C704 108.2(3) . .
C705 C706 C713 120.0(3) . .
C705 C706 C701 122.3(3) . .
C713 C706 C701 108.6(3) . .
C708 C707 C714 120.2(3) . .
C708 C707 C701 121.3(3) . .
C714 C707 C701 108.6(3) . .
C707 C708 C709 120.8(3) . .
C707 C708 C717 119.7(3) . .
C709 C708 C717 108.5(3) . .
C710 C709 C708 120.2(3) . .
C710 C709 C719 120.2(3) . .
C708 C709 C719 107.9(3) . .
C709 C710 C711 119.5(3) . .
C709 C710 C702 121.4(3) . .
C711 C710 C702 109.1(3) . .
C721 C711 C712 120.9(4) . .
C721 C711 C710 119.6(4) . .
C712 C711 C710 108.3(3) . .
C722 C712 C711 121.3(4) . .
C722 C712 C703 119.0(3) . .
C711 C712 C703 108.8(3) . .
C728 C713 C714 121.1(3) . .
C728 C713 C706 119.2(4) . .
C714 C713 C706 108.9(3) . .
C715 C714 C713 120.7(3) . .
C715 C714 C707 119.1(4) . .
C713 C714 C707 108.4(3) . .
C714 C715 C716 120.3(3) . .
C714 C715 C730 117.5(4) . .
C716 C715 C730 110.2(4) . .
C717 C716 C715 120.6(3) . .
C717 C716 C723 119.4(5) . 3_575
C715 C716 C723 107.7(4) . 3_575
C716 C717 C718 121.2(4) . .
C716 C717 C708 120.1(4) . .
C718 C717 C708 107.7(3) . .
C725 C718 C717 119.6(5) 3_575 .
C725 C718 C719 119.2(5) 3_575 .
C717 C718 C719 108.6(3) . .
C720 C719 C718 121.1(4) . .
C720 C719 C709 119.9(4) . .
C718 C719 C709 107.3(3) . .
C719 C720 C721 120.5(3) . .
C719 C720 C727 119.7(5) . 3_575
C721 C720 C727 107.2(5) . 3_575
C711 C721 C720 120.4(4) . .
C711 C721 C729 118.5(5) . 3_575
C720 C721 C729 109.9(5) . 3_575
C723 C722 C712 120.5(4) . .
C723 C722 C730 110.7(6) . 3_575
C712 C722 C730 116.4(5) . 3_575
C724 C723 C722 121.0(3) . .
C724 C723 C716 119.0(5) . 3_575
C722 C723 C716 107.4(6) . 3_575
C723 C724 C725 121.7(4) . .
C723 C724 C704 119.9(4) . .
C725 C724 C704 106.7(3) . .
C718 C725 C726 119.4(5) 3_575 .
C718 C725 C724 118.9(5) 3_575 .
C726 C725 C724 109.7(3) . .
C727 C726 C725 121.4(4) . .
C727 C726 C705 119.8(4) . .
C725 C726 C705 107.3(3) . .
C726 C727 C728 120.6(3) . .
C726 C727 C720 119.2(5) . 3_575
C728 C727 C720 107.8(4) . 3_575
C713 C728 C727 120.2(4) . .
C713 C728 C729 117.6(4) . .
C727 C728 C729 109.7(3) . .
C730 C729 C721 120.5(6) . 3_575
C730 C729 C728 121.3(4) . .
C721 C729 C728 105.4(5) 3_575 .
C729 C730 C715 121.7(4) . .
C729 C730 C722 122.5(6) . 3_575
C715 C730 C722 104.0(5) . 3_575
C802 C801 C806 117.2(3) . .
C802 C801 C807 117.8(3) . .
C806 C801 C807 104.6(3) . .
C802 C801 Ni2 66.7(4) . .
C806 C801 Ni2 123.8(4) . .
C807 C801 Ni2 123.0(4) . .
C801 C802 C810 118.1(3) . .
C801 C802 C803 117.7(3) . .
C810 C802 C803 104.9(3) . .
C801 C802 Ni2 73.1(4) . .
C810 C802 Ni2 120.3(4) . .
C803 C802 Ni2 121.1(5) . .
C804 C803 C812 119.4(3) . .
C804 C803 C802 122.8(3) . .
C812 C803 C802 108.3(3) . .
C803 C804 C805 119.5(3) . .
C803 C804 C824 120.2(4) . .
C805 C804 C824 108.1(3) . .
C806 C805 C826 120.3(4) . .
C806 C805 C804 120.1(3) . .
C826 C805 C804 108.2(3) . .
C805 C806 C813 120.0(3) . .
C805 C806 C801 122.3(3) . .
C813 C806 C801 108.6(3) . .
C808 C807 C814 120.1(3) . .
C808 C807 C801 121.3(3) . .
C814 C807 C801 108.7(3) . .
C807 C808 C809 120.8(3) . .
C807 C808 C817 119.7(4) . .
C809 C808 C817 108.5(3) . .
C810 C809 C808 120.3(3) . .
C810 C809 C819 120.2(4) . .
C808 C809 C819 107.9(3) . .
C809 C810 C811 119.5(3) . .
C809 C810 C802 121.4(3) . .
C811 C810 C802 109.1(3) . .
C821 C811 C812 120.8(4) . .
C821 C811 C810 119.6(4) . .
C812 C811 C810 108.3(3) . .
C822 C812 C811 121.2(4) . .
C822 C812 C803 119.0(4) . .
C811 C812 C803 108.8(3) . .
C828 C813 C814 121.0(4) . .
C828 C813 C806 119.2(4) . .
C814 C813 C806 108.9(3) . .
C815 C814 C813 120.8(4) . .
C815 C814 C807 119.2(4) . .
C813 C814 C807 108.4(3) . .
C814 C815 C816 120.2(4) . .
C814 C815 C830 117.4(4) . .
C816 C815 C830 110.2(4) . .
C817 C816 C815 120.5(4) . .
C817 C816 C823 122.9(14) . 3_575
C815 C816 C823 106.6(13) . 3_575
C816 C817 C818 121.1(4) . .
C816 C817 C808 120.1(4) . .
C818 C817 C808 107.6(3) . .
C817 C818 C825 116.4(14) . 3_575
C817 C818 C819 108.6(3) . .
C825 C818 C819 120.6(15) 3_575 .
C820 C819 C818 121.1(4) . .
C820 C819 C809 119.9(4) . .
C818 C819 C809 107.3(4) . .
C819 C820 C821 120.4(3) . .
C819 C820 C827 118.2(15) . 3_575
C821 C820 C827 109(2) . 3_575
C811 C821 C820 120.4(4) . .
C811 C821 C829 117.9(13) . 3_575
C820 C821 C829 108.4(19) . 3_575
C823 C822 C812 120.5(4) . .
C823 C822 C830 107.4(19) . 3_575
C812 C822 C830 117.4(13) . 3_575
C824 C823 C822 120.9(4) . .
C824 C823 C816 117.6(15) . 3_575
C822 C823 C816 111(2) . 3_575
C823 C824 C825 121.7(4) . .
C823 C824 C804 119.8(4) . .
C825 C824 C804 106.6(3) . .
C818 C825 C826 116.8(14) 3_575 .
C818 C825 C824 120.3(15) 3_575 .
C826 C825 C824 109.7(3) . .
C827 C826 C825 121.4(4) . .
C827 C826 C805 119.8(4) . .
C825 C826 C805 107.3(4) . .
C826 C827 C828 120.6(4) . .
C826 C827 C820 121.9(15) . 3_575
C828 C827 C820 107.4(13) . 3_575
C813 C828 C827 120.1(4) . .
C813 C828 C829 117.6(4) . .
C827 C828 C829 109.7(4) . .
C830 C829 C828 121.4(4) . .
C830 C829 C821 122(3) . 3_575
C828 C829 C821 105.4(13) . 3_575
C829 C830 C815 121.7(4) . .
C829 C830 C822 121(3) . 3_575
C815 C830 C822 104.3(12) . 3_575

loop_
_geom_bond_atom_site_label_1
_geom_bond_atom_site_label_2
_geom_bond_distance
_geom_bond_site_symmetry_2
Ni1 C101 2.095(5) .
Ni1 C202 2.095(6) .
Ni1 C302 2.118(5) .
Ni1 C301 2.120(5) .
Ni1 C402 2.125(6) .
Ni1 C401 2.128(5) .
Ni1 C201 2.132(6) .
Ni1 C102 2.140(5) .
Ni1 P1 2.265(3) .
Ni1 P2 2.288(3) .
P1 C11 1.809(11) .
P1 C12 1.819(9) .
P1 C13 1.819(11) .
P2 C14 1.838(11) .
P2 C15 1.842(9) .
P2 C16 1.850(11) .
Ni2 C802 2.076(9) .
Ni2 C501 2.080(4) .
Ni2 C601 2.086(6) .
Ni2 C701 2.107(4) .
Ni2 C702 2.129(4) .
Ni2 C602 2.142(7) .
Ni2 C502 2.143(4) .
Ni2 C801 2.162(9) .
Ni2 P4 2.274(3) .
Ni2 P3 2.285(3) .
P3 C22 1.804(9) .
P3 C21 1.818(11) .
P3 C23 1.820(12) .
P4 C24 1.833(11) .
P4 C26 1.840(13) .
P4 C25 1.843(9) .
C101 C102 1.461(4) .
C101 C106 1.485(4) .
C101 C107 1.486(5) .
C102 C110 1.477(4) .
C102 C103 1.478(4) .
C103 C104 1.374(5) .
C103 C112 1.462(5) .
C104 C105 1.458(5) .
C104 C124 1.465(5) .
C105 C106 1.378(5) .
C105 C126 1.455(5) .
C106 C113 1.450(5) .
C107 C108 1.384(5) .
C107 C114 1.454(5) .
C108 C109 1.437(5) .
C108 C117 1.453(5) .
C109 C110 1.395(5) .
C109 C119 1.458(5) .
C110 C111 1.452(5) .
C111 C121 1.412(5) .
C111 C112 1.415(5) .
C112 C122 1.414(5) .
C113 C128 1.418(5) .
C113 C114 1.420(5) .
C114 C115 1.408(5) .
C115 C116 1.420(6) .
C115 C130 1.475(6) .
C116 C117 1.385(5) .
C116 C123 1.471(9) 3_667
C117 C118 1.438(6) .
C118 C125 1.408(9) 3_667
C118 C119 1.452(6) .
C119 C120 1.387(6) .
C120 C121 1.425(6) .
C120 C127 1.465(10) 3_667
C121 C129 1.468(10) 3_667
C122 C123 1.407(6) .
C122 C130 1.489(10) 3_667
C123 C124 1.370(6) .
C123 C116 1.471(9) 3_667
C124 C125 1.452(6) .
C125 C118 1.408(9) 3_667
C125 C126 1.445(6) .
C126 C127 1.388(6) .
C127 C128 1.418(6) .
C127 C120 1.465(10) 3_667
C128 C129 1.462(5) .
C129 C130 1.336(6) .
C129 C121 1.468(10) 3_667
C130 C122 1.489(10) 3_667
C201 C202 1.461(4) .
C201 C206 1.485(4) .
C201 C207 1.486(5) .
C202 C210 1.477(4) .
C202 C203 1.478(4) .
C203 C204 1.374(5) .
C203 C212 1.462(5) .
C204 C205 1.458(5) .
C204 C224 1.465(5) .
C205 C206 1.378(5) .
C205 C226 1.455(5) .
C206 C213 1.450(5) .
C207 C208 1.383(5) .
C207 C214 1.454(5) .
C208 C209 1.437(5) .
C208 C217 1.453(5) .
C209 C210 1.395(5) .
C209 C219 1.459(5) .
C210 C211 1.452(5) .
C211 C221 1.413(5) .
C211 C212 1.416(5) .
C212 C222 1.414(5) .
C213 C228 1.418(5) .
C213 C214 1.420(5) .
C214 C215 1.408(5) .
C215 C216 1.420(6) .
C215 C230 1.475(6) .
C216 C217 1.385(6) .
C216 C223 1.500(15) 3_667
C217 C218 1.437(6) .
C218 C225 1.385(14) 3_667
C218 C219 1.452(6) .
C219 C220 1.387(6) .
C220 C221 1.425(6) .
C220 C227 1.466(15) 3_667
C221 C229 1.451(15) 3_667
C222 C223 1.407(6) .
C222 C230 1.508(15) 3_667
C223 C224 1.370(6) .
C223 C216 1.500(15) 3_667
C224 C225 1.452(6) .
C225 C218 1.385(14) 3_667
C225 C226 1.444(6) .
C226 C227 1.388(6) .
C227 C228 1.418(6) .
C227 C220 1.466(15) 3_667
C228 C229 1.462(5) .
C229 C230 1.337(6) .
C229 C221 1.451(15) 3_667
C230 C222 1.508(15) 3_667
C301 C302 1.461(4) .
C301 C306 1.485(4) .
C301 C307 1.486(5) .
C302 C310 1.476(4) .
C302 C303 1.478(4) .
C303 C304 1.374(5) .
C303 C312 1.462(5) .
C304 C305 1.458(5) .
C304 C324 1.465(5) .
C305 C306 1.378(5) .
C305 C326 1.455(5) .
C306 C313 1.450(5) .
C307 C308 1.383(5) .
C307 C314 1.455(5) .
C308 C309 1.437(5) .
C308 C317 1.453(5) .
C309 C310 1.395(5) .
C309 C319 1.459(5) .
C310 C311 1.452(5) .
C311 C321 1.413(5) .
C311 C312 1.415(5) .
C312 C322 1.414(5) .
C313 C328 1.418(5) .
C313 C314 1.420(5) .
C314 C315 1.409(5) .
C315 C316 1.420(6) .
C315 C330 1.475(6) .
C316 C317 1.385(5) .
C316 C323 1.474(10) 3_657
C317 C318 1.437(6) .
C318 C325 1.435(10) 3_657
C318 C319 1.452(6) .
C319 C320 1.387(6) .
C320 C321 1.425(6) .
C320 C327 1.479(10) 3_657
C321 C329 1.447(11) 3_657
C322 C323 1.407(6) .
C322 C330 1.485(11) 3_657
C323 C324 1.370(6) .
C323 C316 1.474(10) 3_657
C324 C325 1.452(6) .
C325 C318 1.434(10) 3_657
C325 C326 1.444(6) .
C326 C327 1.387(6) .
C327 C328 1.419(6) .
C327 C320 1.479(10) 3_657
C328 C329 1.462(5) .
C329 C330 1.336(6) .
C329 C321 1.447(11) 3_657
C330 C322 1.485(11) 3_657
C401 C402 1.461(4) .
C401 C406 1.485(4) .
C401 C407 1.486(5) .
C402 C410 1.476(4) .
C402 C403 1.478(4) .
C403 C404 1.374(5) .
C403 C412 1.462(5) .
C404 C405 1.458(5) .
C404 C424 1.465(5) .
C405 C406 1.378(5) .
C405 C426 1.455(5) .
C406 C413 1.450(5) .
C407 C408 1.383(5) .
C407 C414 1.455(5) .
C408 C409 1.437(5) .
C408 C417 1.453(5) .
C409 C410 1.395(5) .
C409 C419 1.459(5) .
C410 C411 1.452(5) .
C411 C421 1.413(5) .
C411 C412 1.416(5) .
C412 C422 1.414(5) .
C413 C428 1.418(5) .
C413 C414 1.421(5) .
C414 C415 1.408(5) .
C415 C416 1.420(6) .
C415 C430 1.475(6) .
C416 C417 1.385(5) .
C416 C423 1.457(15) 3_657
C417 C418 1.437(6) .
C418 C425 1.375(14) 3_657
C418 C419 1.452(6) .
C419 C420 1.387(6) .
C420 C421 1.425(6) .
C420 C427 1.462(14) 3_657
C421 C429 1.462(14) 3_657
C422 C423 1.407(6) .
C422 C430 1.478(15) 3_657
C423 C424 1.370(6) .
C423 C416 1.457(15) 3_657
C424 C425 1.452(6) .
C425 C418 1.375(14) 3_657
C425 C426 1.444(6) .
C426 C427 1.388(6) .
C427 C428 1.418(6) .
C427 C420 1.462(14) 3_657
C428 C429 1.461(5) .
C429 C430 1.337(6) .
C429 C421 1.462(14) 3_657
C430 C422 1.478(15) 3_657
C501 C502 1.460(4) .
C501 C506 1.485(4) .
C501 C507 1.486(5) .
C502 C510 1.477(4) .
C502 C503 1.478(4) .
C503 C504 1.374(5) .
C503 C512 1.462(5) .
C504 C505 1.458(5) .
C504 C524 1.464(5) .
C505 C506 1.379(5) .
C505 C526 1.455(5) .
C506 C513 1.450(5) .
C507 C508 1.384(5) .
C507 C514 1.454(5) .
C508 C509 1.437(5) .
C508 C517 1.453(5) .
C509 C510 1.394(5) .
C509 C519 1.459(5) .
C510 C511 1.452(5) .
C511 C521 1.412(5) .
C511 C512 1.415(5) .
C512 C522 1.415(5) .
C513 C528 1.418(5) .
C513 C514 1.421(5) .
C514 C515 1.408(5) .
C515 C516 1.420(6) .
C515 C530 1.475(5) .
C516 C517 1.385(5) .
C516 C523 1.473(9) 3_565
C517 C518 1.438(6) .
C518 C525 1.412(9) 3_565
C518 C519 1.452(6) .
C519 C520 1.387(6) .
C520 C521 1.425(6) .
C520 C527 1.472(9) 3_565
C521 C529 1.456(9) 3_565
C522 C523 1.407(6) .
C522 C530 1.467(9) 3_565
C523 C524 1.370(6) .
C523 C516 1.473(9) 3_565
C524 C525 1.451(5) .
C525 C518 1.412(9) 3_565
C525 C526 1.445(6) .
C526 C527 1.388(6) .
C527 C528 1.418(6) .
C527 C520 1.472(9) 3_565
C528 C529 1.462(5) .
C529 C530 1.337(6) .
C529 C521 1.457(9) 3_565
C530 C522 1.467(9) 3_565
C601 C602 1.461(4) .
C601 C606 1.485(4) .
C601 C607 1.486(5) .
C602 C610 1.477(4) .
C602 C603 1.478(4) .
C603 C604 1.374(5) .
C603 C612 1.462(5) .
C604 C605 1.458(5) .
C604 C624 1.465(5) .
C605 C606 1.378(5) .
C605 C626 1.455(5) .
C606 C613 1.449(5) .
C607 C608 1.383(5) .
C607 C614 1.454(5) .
C608 C609 1.437(5) .
C608 C617 1.453(5) .
C609 C610 1.395(5) .
C609 C619 1.459(5) .
C610 C611 1.452(5) .
C611 C621 1.413(5) .
C611 C612 1.415(5) .
C612 C622 1.414(5) .
C613 C628 1.418(5) .
C613 C614 1.420(5) .
C614 C615 1.408(5) .
C615 C616 1.420(6) .
C615 C630 1.475(6) .
C616 C617 1.385(6) .
C616 C623 1.48(2) 3_565
C617 C618 1.437(6) .
C618 C625 1.441(19) 3_565
C618 C619 1.452(6) .
C619 C620 1.387(6) .
C620 C621 1.425(6) .
C620 C627 1.471(19) 3_565
C621 C629 1.442(18) 3_565
C622 C623 1.407(6) .
C622 C630 1.489(19) 3_565
C623 C624 1.370(6) .
C623 C616 1.48(2) 3_565
C624 C625 1.451(6) .
C625 C618 1.442(19) 3_565
C625 C626 1.445(6) .
C626 C627 1.388(6) .
C627 C628 1.418(6) .
C627 C620 1.471(19) 3_565
C628 C629 1.462(5) .
C629 C630 1.337(6) .
C629 C621 1.442(18) 3_565
C630 C622 1.489(19) 3_565
C701 C702 1.460(4) .
C701 C706 1.485(4) .
C701 C707 1.486(4) .
C702 C710 1.476(4) .
C702 C703 1.478(4) .
C703 C704 1.375(5) .
C703 C712 1.462(5) .
C704 C705 1.458(5) .
C704 C724 1.465(5) .
C705 C706 1.378(5) .
C705 C726 1.454(5) .
C706 C713 1.449(5) .
C707 C708 1.383(5) .
C707 C714 1.455(5) .
C708 C709 1.437(5) .
C708 C717 1.453(5) .
C709 C710 1.395(5) .
C709 C719 1.459(5) .
C710 C711 1.452(5) .
C711 C721 1.413(5) .
C711 C712 1.415(5) .
C712 C722 1.414(5) .
C713 C728 1.418(5) .
C713 C714 1.421(5) .
C714 C715 1.408(5) .
C715 C716 1.420(6) .
C715 C730 1.475(5) .
C716 C717 1.384(5) .
C716 C723 1.480(9) 3_575
C717 C718 1.437(6) .
C718 C725 1.414(8) 3_575
C718 C719 1.452(6) .
C719 C720 1.387(6) .
C720 C721 1.424(6) .
C720 C727 1.469(9) 3_575
C721 C729 1.459(9) 3_575
C722 C723 1.407(6) .
C722 C730 1.485(9) 3_575
C723 C724 1.370(6) .
C723 C716 1.480(9) 3_575
C724 C725 1.452(5) .
C725 C718 1.414(8) 3_575
C725 C726 1.444(6) .
C726 C727 1.388(6) .
C727 C728 1.419(6) .
C727 C720 1.469(9) 3_575
C728 C729 1.462(5) .
C729 C730 1.336(6) .
C729 C721 1.459(9) 3_575
C730 C722 1.485(9) 3_575
C801 C802 1.461(4) .
C801 C806 1.485(4) .
C801 C807 1.486(5) .
C802 C810 1.476(4) .
C802 C803 1.478(4) .
C803 C804 1.374(5) .
C803 C812 1.462(5) .
C804 C805 1.458(5) .
C804 C824 1.465(5) .
C805 C806 1.378(5) .
C805 C826 1.455(5) .
C806 C813 1.450(5) .
C807 C808 1.383(5) .
C807 C814 1.454(5) .
C808 C809 1.437(5) .
C808 C817 1.453(5) .
C809 C810 1.395(5) .
C809 C819 1.459(5) .
C810 C811 1.452(5) .
C811 C821 1.413(5) .
C811 C812 1.415(5) .
C812 C822 1.415(5) .
C813 C828 1.418(5) .
C813 C814 1.421(5) .
C814 C815 1.408(5) .
C815 C816 1.420(6) .
C815 C830 1.475(6) .
C816 C817 1.385(6) .
C816 C823 1.42(3) 3_575
C817 C818 1.437(6) .
C818 C825 1.44(3) 3_575
C818 C819 1.452(6) .
C819 C820 1.387(6) .
C820 C821 1.425(6) .
C820 C827 1.44(3) 3_575
C821 C829 1.46(3) 3_575
C822 C823 1.407(6) .
C822 C830 1.49(3) 3_575
C823 C824 1.370(6) .
C823 C816 1.42(3) 3_575
C824 C825 1.452(6) .
C825 C818 1.44(3) 3_575
C825 C826 1.445(6) .
C826 C827 1.388(6) .
C827 C828 1.418(6) .
C827 C820 1.44(3) 3_575
C828 C829 1.462(5) .
C829 C830 1.336(6) .
C829 C821 1.46(3) 3_575
C830 C822 1.49(3) 3_575
